data_1573559
loop_
_publ_author_name
'Jin, Peng-Bo'
'Luo, Qian-Cheng'
'Gransbury, Gemma K.'
'Winpenny, Richard E. P.'
'Mills, David P.'
'Zheng, Yan-Zhen'

_publ_section_title
;
 Rare earth benzene tetraanion-bridged amidinate complexes.
;
_journal_name_full 'Chemical science'
_journal_paper_doi 10.1039/d4sc05982d
_journal_year 2024
_chemical_formula_moiety 'C65 H96 N4 Tb2, 2(C5 H12)'
_chemical_formula_sum 'C75 H120 N4 Tb2'
_chemical_formula_weight 1395.58
_space_group_crystal_system triclinic
_space_group_IT_number 2
_space_group_name_Hall '-P 1'
_space_group_name_H-M_alt 'P -1'
_atom_sites_solution_hydrogens mixed
_atom_sites_solution_primary dual
_audit_creation_date 2024-10-30
_audit_creation_method
;
Olex2 1.5
(compiled 2024.02.16 svn.r378c4104 for OlexSys, GUI svn.r6928)
;
_audit_update_record
;
2024-11-13 deposited with the CCDC.	2024-12-24 downloaded from the CCDC.
;
_cell_angle_alpha 97.598(2)
_cell_angle_beta 103.094(2)
_cell_angle_gamma 112.008(2)
_cell_formula_units_Z 2
_cell_length_a 14.4004(3)
_cell_length_b 15.4059(3)
_cell_length_c 18.0500(4)
_cell_measurement_reflns_used 32878
_cell_measurement_temperature 104(6)
_cell_measurement_theta_max 79.8170
_cell_measurement_theta_min 2.5750
_cell_volume 3510.01(15)
_computing_cell_refinement 'CrysAlisPro 1.171.41.122a (Rigaku OD, 2021)'
_computing_data_collection 'CrysAlisPro 1.171.41.122a (Rigaku OD, 2021)'
_computing_data_reduction 'CrysAlisPro 1.171.41.122a (Rigaku OD, 2021)'
_computing_molecular_graphics 'Olex2 1.5 (Dolomanov et al., 2009)'
_computing_publication_material 'Olex2 1.5 (Dolomanov et al., 2009)'
_computing_structure_refinement 'SHELXL 2018/3 (Sheldrick, 2015)'
_computing_structure_solution 'SHELXT 2014/5 (Sheldrick, 2014)'
_diffrn_ambient_environment N~2~
_diffrn_ambient_temperature 104(6)
_diffrn_detector 'Hybrid Pixel Array Detector'
_diffrn_detector_area_resol_mean 10.0000
_diffrn_detector_type HyPix
_diffrn_measured_fraction_theta_full 0.999
_diffrn_measured_fraction_theta_max 0.975
_diffrn_measurement_details
;
List of Runs (angles in degrees, time in seconds):

  # Type    Start    End  Width  t~exp~   \w     \q     \k     \f   Frames
#--------------------------------------------------------------------------
  1  \w    116.00 173.00   0.50    0.36    --  113.25  61.00   0.00  114
  2  \w    121.00 162.00   0.50    0.36    --  113.25  45.00-120.00   82
  3  \w    150.00 177.00   0.50    0.36    --  113.25  15.00-180.00   54
  4  \w    101.00 174.00   0.50    0.36    --  113.25  15.00  60.00  146
  5  \w    148.00 177.00   0.50    0.36    --  113.25  15.00  30.00   58
  6  \w    121.00 176.00   0.50    0.36    --  113.25  15.00 -30.00  110
  7  \w    101.00 134.00   0.50    0.36    --  113.25  15.00  30.00   66
  8  \w    115.00 165.00   0.50    0.36    --  113.25  30.00  90.00  100
  9  \w    116.00 175.00   0.50    0.36    --  113.25  30.00 120.00  118
 10  \w    100.00 177.00   0.50    0.36    --  113.25  15.00 -60.00  154
 11  \w    101.00 127.00   0.50    0.36    --  113.25  15.00-120.00   52
 12  \w    118.00 144.00   0.50    0.36    --  113.25  15.00-180.00   52
 13  \w    -18.00  27.00   0.50    0.09    --  -47.87  19.00  60.00   90
 14  \w    -23.00  24.00   0.50    0.09    --  -47.87  19.00   0.00   94
 15  \w    -21.00  28.00   0.50    0.09    --  -47.87  19.00 -60.00   98
 16  \w    -24.00  27.00   0.50    0.09    --  -47.87  19.00 -90.00  102
 17  \w    -13.00  24.00   0.50    0.09    --  -47.87  19.00-150.00   74
 18  \w     96.00 168.00   0.50    0.36    --  113.25 125.00 -60.00  144
 19  \w    127.00 153.00   0.50    0.36    --  113.25 130.00 -85.00   52
 20  \w     97.00 135.00   0.50    0.36    --  113.25 125.00-180.00   76
 21  \w    144.00 178.00   0.50    0.36    --  113.25 125.00-180.00   68
 22  \w     95.00 132.00   0.50    0.36    --  113.25 139.00  88.00   74
 23  \w     42.00  73.00   0.50    0.36    --  113.25 -77.00 -60.00   62
 24  \w     45.00  71.00   0.50    0.36    --  113.25 -61.00-150.00   52
 25  \w     42.00  70.00   0.50    0.36    --  113.25 -77.00 -90.00   56
 26  \w     46.00  71.00   0.50    0.36    --  113.25 -61.00 -60.00   50
 27  \w     42.00  71.00   0.50    0.36    --  113.25 -61.00 -30.00   58
 28  \w     42.00  69.00   0.50    0.36    --  113.25 -61.00  30.00   54
 29  \w     42.00  70.00   0.50    0.36    --  113.25 -61.00  90.00   56
 30  \w     44.00  71.00   0.50    0.36    --  113.25 -61.00 150.00   54
 31  \w      9.00  42.00   0.50    0.09    --   47.87 -37.00  90.00   66
 32  \w     42.00  71.00   0.50    0.36    --  113.25 -61.00-180.00   58
 33  \w     44.00  90.00   0.50    0.36    --  113.25 -94.00 -60.00   92
 34  \w     80.00 119.00   0.50    0.36    --  113.25-139.00  27.00   78
 35  \w     44.00 123.00   0.50    0.36    --  113.25-140.00 148.10  158
 36  \w     46.00 104.00   0.50    0.09    --   47.87-139.00  27.00  116
 37  \w     65.00 111.00   0.50    0.36    --  113.25-125.00-120.00   92
 38  \w     89.00 116.00   0.50    0.36    --  113.25-130.00-157.00   54
 39  \w     42.00  90.00   0.50    0.36    --  113.25-125.00-180.00   96
 40  \w     37.00  98.00   0.50    0.09    --   47.87-130.00-157.00  122
 41  \w     46.00 111.00   0.50    0.36    --  113.25-125.00 -60.00  130
 42  \w     81.00 106.00   0.50    0.36    --  113.25-100.00  41.27   50
 43  \w     51.00 108.00   0.50    0.36    --  113.25-110.00  60.14  114
 44  \w     46.00  75.00   0.50    0.36    --  113.25-125.00 120.00   58
 45  \w     65.00 108.00   0.50    0.36    --  113.25-125.00 150.00   86
 46  \w     44.00  72.00   0.50    0.36    --  113.25-100.00  41.27   56
 47  \w     50.00 101.00   0.50    0.36    --  113.25 -94.00   0.00  102
 48  \w     80.00 105.00   0.50    0.36    --  113.25 -94.00 -30.00   50
 49  \w     42.00  92.00   0.50    0.36    --  113.25 -94.00-120.00  100
 50  \w     77.00 104.00   0.50    0.36    --  113.25 -94.00-150.00   54
 51  \w     72.00 106.00   0.50    0.36    --  113.25 -94.00 -90.00   68
 52  \w     59.00 105.00   0.50    0.36    --  113.25 -94.00 150.00   92
 53  \w    -82.00 -57.00   0.50    0.09    --  -47.87 139.00  88.00   50
 54  \w    -71.00 -46.00   0.50    0.09    --  -47.87 130.00 -85.00   50
 55  \w    -82.00 -57.00   0.50    0.36    --  -91.75 139.00  88.00   50
 56  \w    -79.00 -54.00   0.50    0.36    --  -91.75 130.00 -85.00   50
 57  \w   -105.00 -76.00   0.50    0.36    --  -91.75 -61.00 -90.00   58
 58  \w   -120.00 -95.00   0.50    0.09    --  -47.87-125.00-150.00   50
 59  \w   -113.00 -74.00   0.50    0.09    --  -47.87-130.00-157.00   78
 60  \w   -152.00-126.00   0.50    0.36    --  -91.75 -61.00 -90.00   52
 61  \w   -105.00 -66.00   0.50    0.09    --  -47.87-139.00  27.00   78
 62  \w   -112.00 -80.00   0.50    0.09    --  -47.87-125.00 120.00   64
 63  \w   -135.00-109.00   0.50    0.36    --  -91.75-139.00  27.00   52
 64  \w   -141.00-116.00   0.50    0.36    --  -91.75-130.00-157.00   50
;
_diffrn_measurement_device 'four-circle diffractometer'
_diffrn_measurement_device_type 'XtaLAB Synergy, Dualflex, HyPix'
_diffrn_measurement_method '\w scans'
_diffrn_orient_matrix_type 'CrysAlisPro convention (1999,Acta A55,543-557)'
_diffrn_orient_matrix_UB_11 -0.0722922000
_diffrn_orient_matrix_UB_12 -0.1041481000
_diffrn_orient_matrix_UB_13 -0.0475109000
_diffrn_orient_matrix_UB_21 -0.0012114000
_diffrn_orient_matrix_UB_22 0.0336915000
_diffrn_orient_matrix_UB_23 -0.0767208000
_diffrn_orient_matrix_UB_31 0.0969941000
_diffrn_orient_matrix_UB_32 -0.0191090000
_diffrn_orient_matrix_UB_33 -0.0025405000
_diffrn_radiation_monochromator mirror
_diffrn_radiation_probe x-ray
_diffrn_radiation_type 'Cu K\a'
_diffrn_radiation_wavelength 1.54184
_diffrn_reflns_av_R_equivalents 0.0493
_diffrn_reflns_av_unetI/netI 0.0407
_diffrn_reflns_Laue_measured_fraction_full 0.999
_diffrn_reflns_Laue_measured_fraction_max 0.975
_diffrn_reflns_limit_h_max 18
_diffrn_reflns_limit_h_min -11
_diffrn_reflns_limit_k_max 18
_diffrn_reflns_limit_k_min -19
_diffrn_reflns_limit_l_max 23
_diffrn_reflns_limit_l_min -23
_diffrn_reflns_number 55907
_diffrn_reflns_point_group_measured_fraction_full 0.999
_diffrn_reflns_point_group_measured_fraction_max 0.975
_diffrn_reflns_theta_full 67.684
_diffrn_reflns_theta_max 80.165
_diffrn_reflns_theta_min 2.589
_diffrn_source 'micro-focus sealed X-ray tube'
_diffrn_source_type 'PhotonJet (Cu) X-ray Source'
_exptl_absorpt_coefficient_mu 10.080
_exptl_absorpt_correction_T_max 1.00000
_exptl_absorpt_correction_T_min 0.48231
_exptl_absorpt_correction_type multi-scan
_exptl_absorpt_process_details
;
CrysAlisPro 1.171.41.122a (Rigaku Oxford Diffraction, 2021)
Empirical absorption correction using spherical harmonics,
implemented in SCALE3 ABSPACK scaling algorithm.
;
_exptl_crystal_colour purple
_exptl_crystal_colour_primary purple
_exptl_crystal_density_diffrn 1.320
_exptl_crystal_description block
_exptl_crystal_F_000 1456
_exptl_crystal_size_max 0.36
_exptl_crystal_size_mid 0.25
_exptl_crystal_size_min 0.25
_refine_diff_density_max 2.336
_refine_diff_density_min -1.669
_refine_diff_density_rms 0.111
_refine_ls_extinction_method none
_refine_ls_goodness_of_fit_ref 1.033
_refine_ls_hydrogen_treatment mixed
_refine_ls_matrix_type full
_refine_ls_number_parameters 807
_refine_ls_number_reflns 14960
_refine_ls_number_restraints 67
_refine_ls_restrained_S_all 1.032
_refine_ls_R_factor_all 0.0436
_refine_ls_R_factor_gt 0.0408
_refine_ls_shift/su_max 0.002
_refine_ls_shift/su_mean 0.000
_refine_ls_structure_factor_coef Fsqd
_refine_ls_weighting_details 'w=1/[\s^2^(Fo^2^)+(0.0734P)^2^+1.9517P] where P=(Fo^2^+2Fc^2^)/3'
_refine_ls_weighting_scheme calc
_refine_ls_wR_factor_gt 0.1051
_refine_ls_wR_factor_ref 0.1070
_reflns_Friedel_coverage 0.000
_reflns_number_gt 13863
_reflns_number_total 14960
_reflns_threshold_expression 'I > 2\s(I)'
_cod_data_source_file d4sc05982d2.cif
_cod_data_source_block crepw024_auto
_cod_original_cell_volume 3510.01(14)
_cod_database_code 1573559
_shelx_shelxl_version_number 2018/3
_shelx_space_group_comment
;
The symmetry employed for this shelxl refinement is uniquely defined
by the following loop, which should always be used as a source of
symmetry information in preference to the above space-group names.
They are only intended as comments.
;
_shelx_estimated_absorpt_t_max 0.187
_shelx_estimated_absorpt_t_min 0.122
_olex2_refinement_description
;
1. Fixed Uiso
 At 1.2 times of:
  All C(H) groups, All C(H,H) groups, All N(H) groups
 At 1.5 times of:
  All C(H,H,H) groups
2. Restrained distances
 H2-H51A
 2.1 with sigma of 0.001
 C59-C63 \\sim C59-C0
 with sigma of 0.02
 C63-C64 \\sim C0-C02B
 with sigma of 0.02
 C63-C65 \\sim C0-C2A
 with sigma of 0.02
 C59-C64 \\sim C59-C02B
 with sigma of 0.04
 C59-C65 \\sim C59-C2A
 with sigma of 0.04
 C64-C65 \\sim C02B-C2A
 with sigma of 0.04
 C64-C63 \\sim C02B-C0
 with sigma of 0.02
 C2A-C0 \\sim C65-C63
 with sigma of 0.02
 C63-C59 \\sim C59-C0
 with sigma of 0.02
3. Uiso/Uaniso restraints and constraints
C2A \\sim C0 \\sim C02B: within 2A with sigma of 0.01 and sigma for terminal
atoms of 0.02 within 2A
C64 \\sim C63 \\sim C65: within 2A with sigma of 0.01 and sigma for terminal
atoms of 0.02 within 2A
Uanis(C2A) \\sim Ueq, Uanis(C0) \\sim Ueq, Uanis(C02B) \\sim Ueq: with sigma of
0.01 and sigma for terminal atoms of 0.02
Uanis(C64) \\sim Ueq, Uanis(C63) \\sim Ueq, Uanis(C65) \\sim Ueq: with sigma of
0.01 and sigma for terminal atoms of 0.02
4. Others
 Sof(C0)=Sof(H0)=Sof(C2A)=Sof(H2AA)=Sof(H2AB)=Sof(H2AC)=Sof(C02B)=Sof(H02G)=
 Sof(H02H)=Sof(H02I)=1-FVAR(1)
 Sof(C63)=Sof(H63)=Sof(C64)=Sof(H64A)=Sof(H64B)=Sof(H64C)=Sof(C65)=Sof(H65A)=
 Sof(H65B)=Sof(H65C)=FVAR(1)
5.a Ternary CH refined with riding coordinates:
 C15(H15), C27(H27), C19(H19), C43(H43), C46(H46), C60(H60), C12(H12),
 C63(H63), C0(H0)
5.b Secondary CH2 refined with riding coordinates:
 C69(H69A,H69B), C68(H68A,H68B), C67(H67A,H67B), C74(H74A,H74B), C73(H73A,
 H73B), C72(H72A,H72B)
5.c Aromatic/amide H refined with riding coordinates:
 N4(H4), N2(H2), C10(H10), C9(H9), C26(H26), C38(H38), C42(H42), C24(H24),
 C8(H8), C25(H25), C37(H37), C56(H56), C58(H58), C57(H57)
5.d Idealised Me refined as rotating group:
 C4(H4A,H4B,H4C), C1(H1A,H1B,H1C), C3(H3A,H3B,H3C), C36(H36A,H36B,H36C),
 C51(H51A,H51B,H51C), C18(H18A,H18B,H18C), C47(H47A,H47B,H47C), C52(H52A,H52B,
 H52C), C16(H16A,H16B,H16C), C61(H61A,H61B,H61C), C20(H20A,H20B,H20C), C44(H44A,
 H44B,H44C), C17(H17A,H17B,H17C), C28(H28A,H28B,H28C), C48(H48A,H48B,H48C),
 C14(H14A,H14B,H14C), C53(H53A,H53B,H53C), C29(H29A,H29B,H29C), C45(H45A,H45B,
 H45C), C13(H13A,H13B,H13C), C66(H66A,H66B,H66C), C62(H62A,H62B,H62C), C70(H70A,
 H70B,H70C), C75(H75A,H75B,H75C), C71(H71A,H71B,H71C), C64(H64A,H64B,H64C),
 C65(H65A,H65B,H65C), C2A(H2AA,H2AB,H2AC), C02B(H02G,H02H,H02I)
;
_olex2_submission_special_instructions 'No special instructions were received'
_oxdiff_exptl_absorpt_empirical_details
;
Empirical correction (ABSPACK) includes:
- Absorption correction using spherical harmonics
- Frame scaling
;
_oxdiff_exptl_absorpt_empirical_full_max 2.549
_oxdiff_exptl_absorpt_empirical_full_min 0.639

loop_
_space_group_symop_operation_xyz
'x, y, z'
'-x, -y, -z'

loop_
_atom_site_label
_atom_site_type_symbol
_atom_site_fract_x
_atom_site_fract_y
_atom_site_fract_z
_atom_site_U_iso_or_equiv
_atom_site_adp_type
_atom_site_occupancy
_atom_site_site_symmetry_order
_atom_site_calc_flag
_atom_site_refinement_flags_posn
_atom_site_refinement_flags_adp
_atom_site_refinement_flags_occupancy
_atom_site_disorder_assembly
_atom_site_disorder_group
Tb1 Tb 0.57350(2) 0.70689(2) 0.23856(2) 0.01435(6) Uani 1 1 d . . . . .
Tb2 Tb 0.25784(2) 0.56469(2) 0.20824(2) 0.01458(6) Uani 1 1 d . . . . .
N3 N 0.15817(17) 0.50948(16) 0.30008(13) 0.0135(4) Uani 1 1 d . . . . .
N4 N -0.01040(18) 0.45694(17) 0.21645(13) 0.0154(4) Uani 1 1 d . . . . .
H4 H -0.078986 0.434319 0.206523 0.018 Uiso 1 1 calc R U . . .
N2 N 0.84646(18) 0.86972(17) 0.27046(14) 0.0171(4) Uani 1 1 d . . . . .
H2 H 0.912794 0.895814 0.271733 0.020 Uiso 1 1 calc DR U . . .
N1 N 0.69617(18) 0.87864(16) 0.29146(14) 0.0160(4) Uani 1 1 d . . . . .
C5 C 0.0523(2) 0.47012(18) 0.28640(15) 0.0142(5) Uani 1 1 d . . . . .
C6 C 0.0381(2) 0.4809(2) 0.15923(15) 0.0149(5) Uani 1 1 d . . . . .
C49 C 0.7996(2) 0.92109(19) 0.29555(15) 0.0157(5) Uani 1 1 d . . . . .
C10 C 0.1198(2) 0.5988(2) 0.09023(16) 0.0199(5) Uani 1 1 d . . . . .
H10 H 0.138993 0.661288 0.080332 0.024 Uiso 1 1 calc R U . . .
C9 C 0.1473(2) 0.5320(2) 0.05018(16) 0.0204(5) Uani 1 1 d . . . . .
H9 H 0.186955 0.550015 0.014845 0.024 Uiso 1 1 calc R U . . .
C26 C 0.3599(2) 0.4863(2) 0.45607(17) 0.0212(6) Uani 1 1 d . . . . .
H26 H 0.391062 0.442673 0.465364 0.025 Uiso 1 1 calc R U . . .
C11 C 0.0645(2) 0.5745(2) 0.14456(16) 0.0168(5) Uani 1 1 d . . . . .
C41 C 0.7280(2) 0.73411(19) 0.16000(16) 0.0158(5) Uani 1 1 d . . . . .
C38 C 0.7064(2) 0.6111(2) 0.26377(17) 0.0192(5) Uani 1 1 d . . . . .
H38 H 0.698358 0.568887 0.298046 0.023 Uiso 1 1 calc R U . . .
C42 C 0.6612(2) 0.6362(2) 0.13333(16) 0.0172(5) Uani 1 1 d . . . . .
H42 H 0.623692 0.610475 0.079158 0.021 Uiso 1 1 calc R U . . .
C4 C -0.0925(2) 0.3320(2) 0.30626(17) 0.0197(5) Uani 1 1 d . . . . .
H4A H -0.135590 0.329275 0.254707 0.030 Uiso 1 1 calc R U . . .
H4B H -0.137617 0.310337 0.339512 0.030 Uiso 1 1 calc R U . . .
H4C H -0.056470 0.289996 0.300125 0.030 Uiso 1 1 calc R U . . .
C21 C 0.2824(2) 0.4649(2) 0.38529(15) 0.0163(5) Uani 1 1 d . . . . .
C23 C 0.2670(2) 0.6143(2) 0.43123(15) 0.0165(5) Uani 1 1 d . . . . .
C7 C 0.0616(2) 0.4114(2) 0.11606(16) 0.0172(5) Uani 1 1 d . . . . .
C24 C 0.3466(2) 0.6334(2) 0.49978(17) 0.0233(6) Uani 1 1 d . . . . .
H24 H 0.370247 0.691463 0.538498 0.028 Uiso 1 1 calc R U . . .
C1 C 0.0511(2) 0.4385(2) 0.42672(16) 0.0199(5) Uani 1 1 d . . . . .
H1A H 0.092821 0.401502 0.422003 0.030 Uiso 1 1 calc R U . . .
H1B H 0.002011 0.409915 0.455628 0.030 Uiso 1 1 calc R U . . .
H1C H 0.097898 0.505390 0.454921 0.030 Uiso 1 1 calc R U . . .
C2 C -0.0107(2) 0.4365(2) 0.34464(16) 0.0161(5) Uani 1 1 d . . . . .
C8 C 0.1163(2) 0.4393(2) 0.06251(16) 0.0200(5) Uani 1 1 d . . . . .
H8 H 0.132880 0.393916 0.033643 0.024 Uiso 1 1 calc R U . . .
C39 C 0.7763(2) 0.7083(2) 0.29313(16) 0.0168(5) Uani 1 1 d . . . . .
C32 C 0.3985(2) 0.7203(2) 0.22314(17) 0.0179(5) Uani 1 1 d . . . . .
C22 C 0.2336(2) 0.52821(19) 0.37341(15) 0.0146(5) Uani 1 1 d . . . . .
C15 C 0.0328(2) 0.6439(2) 0.18930(16) 0.0202(5) Uani 1 1 d . . . . .
H15 H 0.052097 0.641869 0.245667 0.024 Uiso 1 1 calc R U . . .
C3 C -0.0710(2) 0.4990(2) 0.35439(17) 0.0203(5) Uani 1 1 d . . . . .
H3A H -0.021203 0.565050 0.382620 0.030 Uiso 1 1 calc R U . . .
H3B H -0.119674 0.472348 0.384124 0.030 Uiso 1 1 calc R U . . .
H3C H -0.110631 0.499356 0.302644 0.030 Uiso 1 1 calc R U . . .
C27 C 0.2141(2) 0.6830(2) 0.42146(16) 0.0189(5) Uani 1 1 d . . . . .
H27 H 0.141521 0.644300 0.384888 0.023 Uiso 1 1 calc R U . . .
C19 C 0.2520(2) 0.3740(2) 0.32295(16) 0.0193(5) Uani 1 1 d . . . . .
H19 H 0.223577 0.385567 0.271121 0.023 Uiso 1 1 calc R U . . .
C31 C 0.3982(2) 0.6679(2) 0.14909(16) 0.0175(5) Uani 1 1 d . . . . .
C40 C 0.7841(2) 0.77158(19) 0.24186(16) 0.0150(5) Uani 1 1 d . . . . .
C43 C 0.8448(2) 0.7497(2) 0.37793(17) 0.0223(6) Uani 1 1 d . . . . .
H43 H 0.839875 0.811329 0.397103 0.027 Uiso 1 1 calc R U . . .
C50 C 0.8761(2) 1.0300(2) 0.32533(17) 0.0202(5) Uani 1 1 d . . . . .
C30 C 0.4022(2) 0.5744(2) 0.14373(17) 0.0187(5) Uani 1 1 d . . . . .
C36 C 0.3877(2) 0.5140(2) 0.06522(18) 0.0247(6) Uani 1 1 d . . . . .
H36A H 0.406940 0.556087 0.029808 0.037 Uiso 1 1 calc R U . . .
H36B H 0.314083 0.467555 0.042723 0.037 Uiso 1 1 calc R U . . .
H36C H 0.432624 0.479333 0.072259 0.037 Uiso 1 1 calc R U . . .
C51 C 0.9780(3) 1.0389(2) 0.3829(2) 0.0310(7) Uani 1 1 d . . . . .
H51A H 1.021904 1.024321 0.353389 0.047 Uiso 1 1 calc DR U . . .
H51B H 0.960747 0.993407 0.416050 0.047 Uiso 1 1 calc R U . . .
H51C H 1.016335 1.104835 0.415829 0.047 Uiso 1 1 calc R U . . .
C18 C 0.1658(3) 0.2862(2) 0.3336(2) 0.0303(7) Uani 1 1 d . . . . .
H18A H 0.149607 0.229524 0.292710 0.045 Uiso 1 1 calc R U . . .
H18B H 0.102683 0.297856 0.329649 0.045 Uiso 1 1 calc R U . . .
H18C H 0.189810 0.274897 0.385201 0.045 Uiso 1 1 calc R U . . .
C25 C 0.3920(2) 0.5699(2) 0.51278(17) 0.0248(6) Uani 1 1 d . . . . .
H25 H 0.444962 0.583599 0.560507 0.030 Uiso 1 1 calc R U . . .
C46 C 0.7449(2) 0.8018(2) 0.10573(16) 0.0190(5) Uani 1 1 d . . . . .
H46 H 0.745087 0.863124 0.132354 0.023 Uiso 1 1 calc R U . . .
C37 C 0.6481(2) 0.57542(19) 0.18446(18) 0.0197(5) Uani 1 1 d . . . . .
H37 H 0.599655 0.509588 0.165452 0.024 Uiso 1 1 calc R U . . .
C59 C 0.6218(2) 0.9232(2) 0.39207(17) 0.0226(6) Uani 1 1 d D . . . .
C54 C 0.6378(2) 0.92667(19) 0.31771(16) 0.0176(5) Uani 1 1 d . . . . .
C47 C 0.6585(3) 0.7626(3) 0.0274(2) 0.0343(7) Uani 1 1 d . . . . .
H47A H 0.668066 0.812981 -0.001883 0.051 Uiso 1 1 calc R U . . .
H47B H 0.589880 0.742751 0.036604 0.051 Uiso 1 1 calc R U . . .
H47C H 0.662167 0.706980 -0.002993 0.051 Uiso 1 1 calc R U . . .
C34 C 0.4445(2) 0.6011(2) 0.29096(17) 0.0185(5) Uani 1 1 d . . . . .
C60 C 0.6042(3) 0.9782(2) 0.18797(19) 0.0242(6) Uani 1 1 d . . . . .
H60 H 0.664918 0.962379 0.185629 0.029 Uiso 1 1 calc R U . . .
C52 C 0.9029(3) 1.0651(2) 0.2534(2) 0.0278(7) Uani 1 1 d . . . . .
H52A H 0.952916 1.133157 0.269994 0.042 Uiso 1 1 calc R U . . .
H52B H 0.838676 1.057886 0.215074 0.042 Uiso 1 1 calc R U . . .
H52C H 0.934238 1.026624 0.229623 0.042 Uiso 1 1 calc R U . . .
C69 C 0.5768(3) 0.2992(2) 0.1314(2) 0.0283(6) Uani 1 1 d . . . . .
H69A H 0.536127 0.337288 0.117417 0.034 Uiso 1 1 calc R U . . .
H69B H 0.526386 0.232630 0.127153 0.034 Uiso 1 1 calc R U . . .
C16 C -0.0870(2) 0.6097(2) 0.16022(18) 0.0239(6) Uani 1 1 d . . . . .
H16A H -0.107925 0.614691 0.105929 0.036 Uiso 1 1 calc R U . . .
H16B H -0.107849 0.650199 0.193375 0.036 Uiso 1 1 calc R U . . .
H16C H -0.121572 0.542458 0.162817 0.036 Uiso 1 1 calc R U . . .
C55 C 0.5855(2) 0.9676(2) 0.26744(18) 0.0208(6) Uani 1 1 d . . . . .
C61 C 0.6321(3) 1.0811(2) 0.1776(2) 0.0328(7) Uani 1 1 d . . . . .
H61A H 0.572062 1.097066 0.176220 0.049 Uiso 1 1 calc R U . . .
H61B H 0.649603 1.085816 0.128477 0.049 Uiso 1 1 calc R U . . .
H61C H 0.692659 1.126374 0.221623 0.049 Uiso 1 1 calc R U . . .
C35 C 0.4181(2) 0.5382(2) 0.21403(17) 0.0197(5) Uani 1 1 d . . . . .
C56 C 0.5159(3) 0.9996(2) 0.2896(2) 0.0290(7) Uani 1 1 d . . . . .
H56 H 0.478770 1.024795 0.254634 0.035 Uiso 1 1 calc R U . . .
C20 C 0.3441(2) 0.3493(2) 0.31842(19) 0.0235(6) Uani 1 1 d . . . . .
H20A H 0.364712 0.324639 0.363830 0.035 Uiso 1 1 calc R U . . .
H20B H 0.403565 0.407318 0.318320 0.035 Uiso 1 1 calc R U . . .
H20C H 0.323115 0.299940 0.270184 0.035 Uiso 1 1 calc R U . . .
C12 C 0.0263(2) 0.3110(2) 0.13021(17) 0.0212(6) Uani 1 1 d . . . . .
H12 H 0.039428 0.317999 0.187966 0.025 Uiso 1 1 calc R U . . .
C44 C 0.8108(3) 0.6841(3) 0.4325(2) 0.0340(7) Uani 1 1 d . . . . .
H44A H 0.820037 0.624993 0.417739 0.051 Uiso 1 1 calc R U . . .
H44B H 0.736759 0.667562 0.428040 0.051 Uiso 1 1 calc R U . . .
H44C H 0.853889 0.717718 0.486714 0.051 Uiso 1 1 calc R U . . .
C17 C 0.0886(3) 0.7481(2) 0.1850(2) 0.0318(7) Uani 1 1 d . . . . .
H17A H 0.164753 0.768049 0.202381 0.048 Uiso 1 1 calc R U . . .
H17B H 0.070188 0.789890 0.219079 0.048 Uiso 1 1 calc R U . . .
H17C H 0.066897 0.753336 0.130907 0.048 Uiso 1 1 calc R U . . .
C58 C 0.5525(3) 0.9581(2) 0.41297(19) 0.0264(6) Uani 1 1 d . . . . .
H58 H 0.541883 0.956300 0.462899 0.032 Uiso 1 1 calc R U . . .
C68 C 0.6483(2) 0.3431(2) 0.21490(19) 0.0251(6) Uani 1 1 d . . . . .
H68A H 0.699308 0.408946 0.218013 0.030 Uiso 1 1 calc R U . . .
H68B H 0.688443 0.304419 0.228069 0.030 Uiso 1 1 calc R U . . .
C28 C 0.2030(3) 0.7265(2) 0.49866(18) 0.0273(6) Uani 1 1 d . . . . .
H28A H 0.272005 0.774095 0.532655 0.041 Uiso 1 1 calc R U . . .
H28B H 0.174588 0.675211 0.524888 0.041 Uiso 1 1 calc R U . . .
H28C H 0.155278 0.758015 0.487768 0.041 Uiso 1 1 calc R U . . .
C48 C 0.8536(3) 0.8262(3) 0.0938(2) 0.0313(7) Uani 1 1 d . . . . .
H48A H 0.856014 0.767269 0.068216 0.047 Uiso 1 1 calc R U . . .
H48B H 0.907893 0.854396 0.144814 0.047 Uiso 1 1 calc R U . . .
H48C H 0.866094 0.872611 0.060901 0.047 Uiso 1 1 calc R U . . .
C14 C 0.0845(3) 0.2539(3) 0.1036(2) 0.0347(8) Uani 1 1 d . . . . .
H14A H 0.064963 0.237639 0.046231 0.052 Uiso 1 1 calc R U . . .
H14B H 0.065462 0.194534 0.122196 0.052 Uiso 1 1 calc R U . . .
H14C H 0.160354 0.292980 0.125249 0.052 Uiso 1 1 calc R U . . .
C53 C 0.8378(2) 1.0972(2) 0.36706(19) 0.0246(6) Uani 1 1 d . . . . .
H53A H 0.816052 1.072769 0.410656 0.037 Uiso 1 1 calc R U . . .
H53B H 0.778035 1.099584 0.329924 0.037 Uiso 1 1 calc R U . . .
H53C H 0.894831 1.162123 0.387247 0.037 Uiso 1 1 calc R U . . .
C29 C 0.2691(3) 0.7637(2) 0.3847(2) 0.0292(7) Uani 1 1 d . . . . .
H29A H 0.230741 0.804412 0.378483 0.044 Uiso 1 1 calc R U . . .
H29B H 0.270677 0.735620 0.333255 0.044 Uiso 1 1 calc R U . . .
H29C H 0.341045 0.802863 0.418696 0.044 Uiso 1 1 calc R U . . .
C57 C 0.4992(3) 0.9954(2) 0.3623(2) 0.0300(7) Uani 1 1 d . . . . .
H57 H 0.451406 1.018013 0.376905 0.036 Uiso 1 1 calc R U . . .
C45 C 0.9601(3) 0.7745(3) 0.3824(2) 0.0292(7) Uani 1 1 d . . . . .
H45A H 1.004552 0.805184 0.436722 0.044 Uiso 1 1 calc R U . . .
H45B H 0.981651 0.818899 0.349063 0.044 Uiso 1 1 calc R U . . .
H45C H 0.967543 0.715339 0.364317 0.044 Uiso 1 1 calc R U . . .
C33 C 0.4278(2) 0.6891(2) 0.29430(17) 0.0196(5) Uani 1 1 d . . . . .
C13 C -0.0926(3) 0.2554(2) 0.0911(2) 0.0338(7) Uani 1 1 d . . . . .
H13A H -0.128402 0.294096 0.107351 0.051 Uiso 1 1 calc R U . . .
H13B H -0.117678 0.194355 0.107054 0.051 Uiso 1 1 calc R U . . .
H13C H -0.107604 0.242091 0.034052 0.051 Uiso 1 1 calc R U . . .
C67 C 0.5916(3) 0.3490(2) 0.2761(2) 0.0303(7) Uani 1 1 d . . . . .
H67A H 0.644308 0.389362 0.326810 0.036 Uiso 1 1 calc R U . . .
H67B H 0.545078 0.381279 0.260015 0.036 Uiso 1 1 calc R U . . .
C66 C 0.5268(3) 0.2515(3) 0.2876(2) 0.0322(7) Uani 1 1 d . . . . .
H66A H 0.473967 0.211275 0.237785 0.048 Uiso 1 1 calc R U . . .
H66B H 0.491639 0.259959 0.326785 0.048 Uiso 1 1 calc R U . . .
H66C H 0.572709 0.220164 0.305632 0.048 Uiso 1 1 calc R U . . .
C62 C 0.5089(3) 0.9080(3) 0.1192(2) 0.0400(8) Uani 1 1 d . . . . .
H62A H 0.497404 0.841565 0.121037 0.060 Uiso 1 1 calc R U . . .
H62B H 0.521861 0.919837 0.069717 0.060 Uiso 1 1 calc R U . . .
H62C H 0.446518 0.917746 0.123071 0.060 Uiso 1 1 calc R U . . .
C70 C 0.6397(3) 0.2972(3) 0.0743(2) 0.0447(9) Uani 1 1 d . . . . .
H70A H 0.592055 0.270678 0.020611 0.067 Uiso 1 1 calc R U . . .
H70B H 0.677099 0.256682 0.086339 0.067 Uiso 1 1 calc R U . . .
H70C H 0.690594 0.362890 0.079153 0.067 Uiso 1 1 calc R U . . .
C75 C 0.7142(4) 1.0091(3) 0.9862(3) 0.0534(11) Uani 1 1 d . . . . .
H75A H 0.644045 0.956750 0.961451 0.080 Uiso 1 1 calc R U . . .
H75B H 0.711112 1.071130 0.983548 0.080 Uiso 1 1 calc R U . . .
H75C H 0.738867 1.007958 1.041209 0.080 Uiso 1 1 calc R U . . .
C71 C 0.7813(5) 0.9643(4) 0.7262(3) 0.0655(13) Uani 1 1 d . . . . .
H71A H 0.828805 0.953862 0.698480 0.098 Uiso 1 1 calc R U . . .
H71B H 0.775239 1.024195 0.719344 0.098 Uiso 1 1 calc R U . . .
H71C H 0.711890 0.910054 0.704902 0.098 Uiso 1 1 calc R U . . .
C74 C 0.7892(4) 0.9960(4) 0.9438(3) 0.0562(11) Uani 1 1 d . . . . .
H74A H 0.859524 1.049870 0.968303 0.067 Uiso 1 1 calc R U . . .
H74B H 0.795637 0.935294 0.949720 0.067 Uiso 1 1 calc R U . . .
C63 C 0.6619(7) 0.8634(7) 0.4453(5) 0.020(2) Uani 0.433(10) 1 d D U P A 1
H63 H 0.666022 0.810275 0.409794 0.024 Uiso 0.433(10) 1 calc R U P A 1
C73 C 0.7535(4) 0.9926(3) 0.8577(3) 0.0504(10) Uani 1 1 d . . . . .
H73A H 0.752201 1.055194 0.852013 0.060 Uiso 1 1 calc R U . . .
H73B H 0.680931 0.942044 0.834313 0.060 Uiso 1 1 calc R U . . .
C72 C 0.8243(4) 0.9716(4) 0.8121(3) 0.0602(12) Uani 1 1 d . . . . .
H72A H 0.896156 1.023970 0.832956 0.072 Uiso 1 1 calc R U . . .
H72B H 0.828464 0.910430 0.819194 0.072 Uiso 1 1 calc R U . . .
C64 C 0.7754(5) 0.9305(6) 0.4974(4) 0.030(2) Uani 0.433(10) 1 d D U P A 1
H64A H 0.820303 0.952120 0.464019 0.045 Uiso 0.433(10) 1 calc R U P A 1
H64B H 0.802491 0.895157 0.531222 0.045 Uiso 0.433(10) 1 calc R U P A 1
H64C H 0.775145 0.986608 0.529891 0.045 Uiso 0.433(10) 1 calc R U P A 1
C65 C 0.5982(6) 0.8177(6) 0.4972(5) 0.0261(18) Uani 0.433(10) 1 d D U P A 1
H65A H 0.591666 0.867761 0.532460 0.039 Uiso 0.433(10) 1 calc R U P A 1
H65B H 0.633558 0.785130 0.528206 0.039 Uiso 0.433(10) 1 calc R U P A 1
H65C H 0.528153 0.770579 0.464548 0.039 Uiso 0.433(10) 1 calc R U P A 1
C0 C 0.6959(6) 0.9037(7) 0.4542(4) 0.0229(15) Uani 0.567(10) 1 d D U P A 2
H0 H 0.752442 0.898281 0.432956 0.027 Uiso 0.567(10) 1 calc R U P A 2
C2A C 0.6360(7) 0.8074(5) 0.4717(5) 0.0370(19) Uani 0.567(10) 1 d D U P A 2
H2AA H 0.576332 0.809379 0.488196 0.055 Uiso 0.567(10) 1 calc R U P A 2
H2AB H 0.682897 0.795636 0.513741 0.055 Uiso 0.567(10) 1 calc R U P A 2
H2AC H 0.610288 0.755387 0.424461 0.055 Uiso 0.567(10) 1 calc R U P A 2
C02B C 0.7481(5) 0.9837(5) 0.5305(3) 0.0320(16) Uani 0.567(10) 1 d D U P A 2
H02G H 0.786934 1.045291 0.519120 0.048 Uiso 0.567(10) 1 calc R U P A 2
H02H H 0.796641 0.967943 0.567895 0.048 Uiso 0.567(10) 1 calc R U P A 2
H02I H 0.693984 0.988849 0.553005 0.048 Uiso 0.567(10) 1 calc R U P A 2
H31 H 0.369(3) 0.682(3) 0.104(2) 0.015(8) Uiso 1 1 d . . . . .
H32 H 0.403(3) 0.783(3) 0.225(3) 0.035(11) Uiso 1 1 d . . . . .
H33 H 0.436(4) 0.727(4) 0.345(3) 0.040(12) Uiso 1 1 d . . . . .
H34 H 0.453(3) 0.573(3) 0.333(2) 0.021(9) Uiso 1 1 d . . . . .
H35 H 0.432(3) 0.486(3) 0.213(2) 0.023(9) Uiso 1 1 d . . . . .

loop_
_atom_site_aniso_label
_atom_site_aniso_U_11
_atom_site_aniso_U_22
_atom_site_aniso_U_33
_atom_site_aniso_U_23
_atom_site_aniso_U_13
_atom_site_aniso_U_12
Tb1 0.01377(9) 0.01230(9) 0.01754(9) 0.00151(6) 0.00795(6) 0.00488(6)
Tb2 0.01304(9) 0.01633(9) 0.01381(9) 0.00239(6) 0.00620(6) 0.00474(6)
N3 0.0140(10) 0.0153(10) 0.0127(10) 0.0029(8) 0.0049(8) 0.0074(8)
N4 0.0114(10) 0.0205(11) 0.0157(10) 0.0059(9) 0.0069(8) 0.0063(9)
N2 0.0152(10) 0.0158(11) 0.0214(11) 0.0037(9) 0.0086(9) 0.0062(9)
N1 0.0164(11) 0.0146(10) 0.0189(11) 0.0016(8) 0.0085(9) 0.0075(9)
C5 0.0155(12) 0.0136(11) 0.0165(12) 0.0042(9) 0.0075(10) 0.0076(9)
C6 0.0108(11) 0.0209(13) 0.0122(11) 0.0025(10) 0.0026(9) 0.0069(10)
C49 0.0184(13) 0.0134(12) 0.0157(12) 0.0041(9) 0.0067(10) 0.0061(10)
C10 0.0195(13) 0.0235(14) 0.0171(12) 0.0069(11) 0.0042(10) 0.0096(11)
C9 0.0172(13) 0.0280(14) 0.0126(12) 0.0037(11) 0.0054(10) 0.0059(11)
C26 0.0178(13) 0.0292(15) 0.0212(13) 0.0074(11) 0.0070(11) 0.0135(12)
C11 0.0136(12) 0.0190(13) 0.0156(12) 0.0051(10) 0.0024(10) 0.0055(10)
C41 0.0154(12) 0.0158(12) 0.0191(13) 0.0038(10) 0.0090(10) 0.0076(10)
C38 0.0221(13) 0.0174(13) 0.0260(14) 0.0098(11) 0.0129(11) 0.0119(11)
C42 0.0172(12) 0.0170(12) 0.0202(12) -0.0014(10) 0.0090(10) 0.0101(10)
C4 0.0162(13) 0.0179(13) 0.0255(14) 0.0064(11) 0.0093(11) 0.0055(10)
C21 0.0160(12) 0.0186(12) 0.0159(12) 0.0055(10) 0.0069(10) 0.0074(10)
C23 0.0162(12) 0.0207(13) 0.0147(12) 0.0029(10) 0.0090(10) 0.0081(10)
C7 0.0144(12) 0.0175(12) 0.0156(12) -0.0002(10) 0.0024(10) 0.0048(10)
C24 0.0200(14) 0.0271(15) 0.0174(13) -0.0041(11) 0.0018(11) 0.0096(12)
C1 0.0192(13) 0.0269(14) 0.0173(13) 0.0083(11) 0.0100(10) 0.0101(11)
C2 0.0162(12) 0.0176(12) 0.0181(12) 0.0065(10) 0.0087(10) 0.0083(10)
C8 0.0180(13) 0.0257(14) 0.0152(12) -0.0005(10) 0.0055(10) 0.0097(11)
C39 0.0157(12) 0.0185(13) 0.0205(13) 0.0037(10) 0.0074(10) 0.0108(10)
C32 0.0186(13) 0.0149(12) 0.0214(13) 0.0017(10) 0.0091(11) 0.0074(10)
C22 0.0130(11) 0.0181(12) 0.0132(11) 0.0040(10) 0.0067(9) 0.0055(10)
C15 0.0240(14) 0.0224(13) 0.0173(12) 0.0043(10) 0.0065(11) 0.0130(11)
C3 0.0202(13) 0.0237(14) 0.0223(13) 0.0064(11) 0.0110(11) 0.0120(11)
C27 0.0178(13) 0.0196(13) 0.0191(13) 0.0004(10) 0.0063(10) 0.0085(10)
C19 0.0196(13) 0.0210(13) 0.0196(13) 0.0050(10) 0.0060(10) 0.0111(11)
C31 0.0188(13) 0.0168(12) 0.0181(13) 0.0045(10) 0.0087(10) 0.0070(10)
C40 0.0103(11) 0.0151(12) 0.0230(13) 0.0049(10) 0.0081(10) 0.0068(9)
C43 0.0286(15) 0.0244(14) 0.0194(13) 0.0054(11) 0.0079(11) 0.0164(12)
C50 0.0193(13) 0.0131(12) 0.0252(14) 0.0019(10) 0.0079(11) 0.0038(10)
C30 0.0208(13) 0.0178(13) 0.0193(13) 0.0023(10) 0.0086(11) 0.0092(11)
C36 0.0221(14) 0.0277(15) 0.0203(14) -0.0046(11) 0.0084(11) 0.0084(12)
C51 0.0254(16) 0.0199(14) 0.0355(17) -0.0034(13) -0.0009(13) 0.0057(12)
C18 0.0213(15) 0.0210(14) 0.046(2) -0.0003(13) 0.0157(14) 0.0060(12)
C25 0.0197(14) 0.0372(17) 0.0151(13) 0.0001(12) 0.0003(11) 0.0142(13)
C46 0.0232(14) 0.0194(13) 0.0202(13) 0.0066(10) 0.0115(11) 0.0116(11)
C37 0.0188(13) 0.0110(11) 0.0295(14) -0.0008(10) 0.0112(11) 0.0060(10)
C59 0.0214(14) 0.0271(15) 0.0199(13) -0.0016(11) 0.0054(11) 0.0137(12)
C54 0.0170(12) 0.0122(11) 0.0220(13) -0.0004(10) 0.0072(10) 0.0051(10)
C47 0.0403(19) 0.0309(17) 0.0261(16) 0.0103(13) 0.0029(14) 0.0118(15)
C34 0.0186(13) 0.0188(13) 0.0183(13) 0.0053(11) 0.0070(10) 0.0071(11)
C60 0.0315(16) 0.0204(14) 0.0298(15) 0.0111(12) 0.0146(13) 0.0158(12)
C52 0.0339(17) 0.0140(13) 0.0363(17) 0.0051(12) 0.0201(14) 0.0056(12)
C69 0.0252(15) 0.0224(14) 0.0312(16) 0.0030(12) 0.0011(13) 0.0089(12)
C16 0.0255(15) 0.0307(15) 0.0222(14) 0.0050(12) 0.0087(12) 0.0184(13)
C55 0.0211(13) 0.0124(12) 0.0326(15) 0.0063(11) 0.0121(12) 0.0083(10)
C61 0.047(2) 0.0210(15) 0.0392(18) 0.0130(14) 0.0189(16) 0.0177(14)
C35 0.0233(14) 0.0144(12) 0.0232(14) 0.0046(11) 0.0110(11) 0.0076(11)
C56 0.0346(17) 0.0246(15) 0.0363(17) 0.0097(13) 0.0157(14) 0.0177(13)
C20 0.0246(14) 0.0239(14) 0.0277(15) 0.0058(12) 0.0118(12) 0.0140(12)
C12 0.0231(14) 0.0188(13) 0.0201(13) 0.0013(10) 0.0072(11) 0.0080(11)
C44 0.045(2) 0.0394(19) 0.0232(15) 0.0142(14) 0.0112(14) 0.0215(16)
C17 0.0418(19) 0.0247(15) 0.0345(17) 0.0088(13) 0.0142(15) 0.0176(14)
C58 0.0267(15) 0.0288(15) 0.0269(15) 0.0003(12) 0.0125(12) 0.0145(13)
C68 0.0221(14) 0.0247(14) 0.0283(15) 0.0052(12) 0.0052(12) 0.0115(12)
C28 0.0313(16) 0.0321(16) 0.0233(14) 0.0006(12) 0.0129(12) 0.0176(14)
C48 0.0352(18) 0.0388(18) 0.0360(17) 0.0218(15) 0.0238(15) 0.0209(15)
C14 0.052(2) 0.0248(16) 0.0337(17) 0.0036(13) 0.0172(16) 0.0221(16)
C53 0.0253(15) 0.0125(12) 0.0316(15) -0.0020(11) 0.0108(12) 0.0044(11)
C29 0.0334(17) 0.0295(16) 0.0381(18) 0.0131(14) 0.0212(14) 0.0196(14)
C57 0.0323(17) 0.0306(16) 0.0402(18) 0.0093(14) 0.0210(14) 0.0212(14)
C45 0.0259(16) 0.0326(17) 0.0290(16) 0.0032(13) 0.0014(12) 0.0173(13)
C33 0.0195(13) 0.0214(13) 0.0189(13) 0.0010(11) 0.0096(11) 0.0088(11)
C13 0.0303(17) 0.0246(16) 0.0311(17) 0.0018(13) 0.0030(14) 0.0005(13)
C67 0.0303(17) 0.0283(16) 0.0330(17) 0.0033(13) 0.0097(14) 0.0144(14)
C66 0.0390(18) 0.0285(16) 0.0317(17) 0.0036(13) 0.0143(14) 0.0160(14)
C62 0.050(2) 0.0285(17) 0.0309(18) 0.0060(14) 0.0093(16) 0.0072(16)
C70 0.048(2) 0.052(2) 0.0305(18) 0.0097(17) 0.0137(16) 0.0157(19)
C75 0.059(3) 0.035(2) 0.059(3) 0.0072(19) 0.020(2) 0.012(2)
C71 0.073(3) 0.065(3) 0.063(3) 0.016(3) 0.025(3) 0.031(3)
C74 0.057(3) 0.049(3) 0.055(3) 0.014(2) 0.007(2) 0.019(2)
C63 0.015(4) 0.020(4) 0.018(3) -0.002(3) 0.003(3) 0.004(3)
C73 0.047(2) 0.038(2) 0.056(3) 0.0128(19) 0.006(2) 0.0128(19)
C72 0.055(3) 0.061(3) 0.066(3) 0.017(3) 0.022(2) 0.024(2)
C64 0.018(4) 0.034(4) 0.028(4) 0.008(3) 0.002(3) 0.004(3)
C65 0.022(4) 0.036(4) 0.019(3) 0.009(3) 0.008(3) 0.009(3)
C0 0.022(3) 0.032(4) 0.016(3) 0.001(3) 0.006(3) 0.014(3)
C2A 0.039(4) 0.031(3) 0.031(3) 0.010(3) -0.006(3) 0.012(3)
C02B 0.032(3) 0.033(3) 0.021(3) -0.001(2) 0.005(2) 0.008(2)

loop_
_atom_type_symbol
_atom_type_description
_atom_type_scat_dispersion_real
_atom_type_scat_dispersion_imag
_atom_type_scat_source
C C 0.0181 0.0091 'International Tables Vol C Tables 4.2.6.8 and 6.1.1.4'
H H 0.0000 0.0000 'International Tables Vol C Tables 4.2.6.8 and 6.1.1.4'
N N 0.0311 0.0180 'International Tables Vol C Tables 4.2.6.8 and 6.1.1.4'
Tb Tb -9.1472 9.1891 'International Tables Vol C Tables 4.2.6.8 and 6.1.1.4'

loop_
_geom_angle_atom_site_label_1
_geom_angle_atom_site_label_2
_geom_angle_atom_site_label_3
_geom_angle
_geom_angle_site_symmetry_1
_geom_angle_site_symmetry_3
_geom_angle_publ_flag
N1 Tb1 C41 75.67(7) . . ?
N1 Tb1 C38 103.11(8) . . ?
N1 Tb1 C42 104.18(8) . . ?
N1 Tb1 C32 99.84(8) . . ?
N1 Tb1 C31 117.93(8) . . ?
N1 Tb1 C40 59.02(7) . . ?
N1 Tb1 C30 150.72(8) . . ?
N1 Tb1 C37 119.19(8) . . ?
N1 Tb1 C35 162.70(8) . . ?
C38 Tb1 C41 59.88(8) . . ?
C38 Tb1 C42 50.81(8) . . ?
C42 Tb1 C41 28.54(8) . . ?
C32 Tb1 C41 139.51(8) . . ?
C32 Tb1 C38 153.89(9) . . ?
C32 Tb1 C42 133.76(9) . . ?
C32 Tb1 C40 154.84(8) . . ?
C32 Tb1 C30 59.09(9) . . ?
C32 Tb1 C37 138.91(9) . . ?
C32 Tb1 C35 68.39(9) . . ?
C31 Tb1 C41 112.70(8) . . ?
C31 Tb1 C38 135.46(9) . . ?
C31 Tb1 C42 100.07(8) . . ?
C31 Tb1 C32 33.81(9) . . ?
C31 Tb1 C40 140.89(8) . . ?
C31 Tb1 C30 33.54(9) . . ?
C31 Tb1 C37 109.21(9) . . ?
C31 Tb1 C35 59.28(9) . . ?
C40 Tb1 C41 29.47(8) . . ?
C40 Tb1 C38 51.26(8) . . ?
C40 Tb1 C42 51.23(8) . . ?
C30 Tb1 C41 106.35(9) . . ?
C30 Tb1 C38 102.81(9) . . ?
C30 Tb1 C42 82.14(8) . . ?
C30 Tb1 C40 133.35(8) . . ?
C30 Tb1 C37 79.90(9) . . ?
C30 Tb1 C35 32.67(9) . . ?
C37 Tb1 C41 51.18(8) . . ?
C37 Tb1 C38 28.87(9) . . ?
C37 Tb1 C42 28.74(8) . . ?
C37 Tb1 C40 60.18(8) . . ?
C34 Tb1 N1 130.07(9) . . ?
C34 Tb1 C41 149.35(9) . . ?
C34 Tb1 C38 94.28(9) . . ?
C34 Tb1 C42 122.53(9) . . ?
C34 Tb1 C32 61.04(9) . . ?
C34 Tb1 C31 72.91(9) . . ?
C34 Tb1 C40 142.25(9) . . ?
C34 Tb1 C30 60.69(9) . . ?
C34 Tb1 C37 98.19(9) . . ?
C34 Tb1 C35 33.41(9) . . ?
C34 Tb1 C33 34.63(9) . . ?
C35 Tb1 C41 121.58(8) . . ?
C35 Tb1 C38 86.35(9) . . ?
C35 Tb1 C42 93.04(8) . . ?
C35 Tb1 C40 135.25(8) . . ?
C35 Tb1 C37 75.76(8) . . ?
C33 Tb1 N1 104.01(9) . . ?
C33 Tb1 C41 173.18(9) . . ?
C33 Tb1 C38 126.37(9) . . ?
C33 Tb1 C42 151.26(9) . . ?
C33 Tb1 C32 33.67(9) . . ?
C33 Tb1 C31 61.23(9) . . ?
C33 Tb1 C40 155.33(9) . . ?
C33 Tb1 C30 70.50(9) . . ?
C33 Tb1 C37 132.34(9) . . ?
C33 Tb1 C35 59.07(9) . . ?
N3 Tb2 C6 58.96(7) . . ?
N3 Tb2 C10 104.85(8) . . ?
N3 Tb2 C9 118.83(8) . . ?
N3 Tb2 C11 76.17(7) . . ?
N3 Tb2 C8 101.89(8) . . ?
N3 Tb2 C31 162.08(8) . . ?
N3 Tb2 C30 152.57(8) . . ?
N3 Tb2 C34 100.76(8) . . ?
N3 Tb2 C35 119.60(8) . . ?
C6 Tb2 C10 51.27(8) . . ?
C6 Tb2 C9 59.97(8) . . ?
C6 Tb2 C11 29.32(8) . . ?
C6 Tb2 C8 50.82(8) . . ?
C10 Tb2 C11 28.76(8) . . ?
C10 Tb2 C8 50.67(8) . . ?
C9 Tb2 C10 28.97(8) . . ?
C9 Tb2 C11 51.34(8) . . ?
C9 Tb2 C8 28.52(9) . . ?
C11 Tb2 C8 59.55(8) . . ?
C32 Tb2 N3 128.75(8) . . ?
C32 Tb2 C6 137.48(9) . . ?
C32 Tb2 C10 91.64(9) . . ?
C32 Tb2 C9 98.94(9) . . ?
C32 Tb2 C11 108.23(9) . . ?
C32 Tb2 C8 124.86(9) . . ?
C32 Tb2 C31 33.68(9) . . ?
C32 Tb2 C30 60.71(9) . . ?
C32 Tb2 C34 61.11(9) . . ?
C32 Tb2 C35 72.97(9) . . ?
C32 Tb2 C33 34.77(10) . . ?
C31 Tb2 C6 133.34(8) . . ?
C31 Tb2 C10 82.98(9) . . ?
C31 Tb2 C9 75.68(8) . . ?
C31 Tb2 C11 109.86(8) . . ?
C31 Tb2 C8 95.53(9) . . ?
C30 Tb2 C6 135.80(8) . . ?
C30 Tb2 C10 100.10(9) . . ?
C30 Tb2 C9 79.45(9) . . ?
C30 Tb2 C11 128.58(9) . . ?
C30 Tb2 C8 85.20(9) . . ?
C30 Tb2 C31 32.65(9) . . ?
C34 Tb2 C6 157.79(8) . . ?
C34 Tb2 C10 150.86(9) . . ?
C34 Tb2 C9 138.34(8) . . ?
C34 Tb2 C11 163.96(9) . . ?
C34 Tb2 C8 135.92(9) . . ?
C34 Tb2 C31 68.63(9) . . ?
C34 Tb2 C30 58.92(9) . . ?
C35 Tb2 C6 145.89(9) . . ?
C35 Tb2 C10 132.97(9) . . ?
C35 Tb2 C9 108.39(9) . . ?
C35 Tb2 C11 159.70(9) . . ?
C35 Tb2 C8 102.52(9) . . ?
C35 Tb2 C31 59.45(9) . . ?
C35 Tb2 C30 33.52(9) . . ?
C35 Tb2 C34 33.66(9) . . ?
C33 Tb2 N3 103.52(8) . . ?
C33 Tb2 C6 151.40(8) . . ?
C33 Tb2 C10 124.35(9) . . ?
C33 Tb2 C9 133.08(9) . . ?
C33 Tb2 C11 131.07(9) . . ?
C33 Tb2 C8 154.32(9) . . ?
C33 Tb2 C31 59.48(9) . . ?
C33 Tb2 C30 70.47(9) . . ?
C33 Tb2 C34 33.66(9) . . ?
C33 Tb2 C35 61.17(9) . . ?
C5 N3 Tb2 128.37(17) . . ?
C5 N3 C22 125.1(2) . . ?
C22 N3 Tb2 106.55(15) . . ?
C5 N4 H4 122.0 . . ?
C5 N4 C6 115.9(2) . . ?
C6 N4 H4 122.0 . . ?
C49 N2 H2 122.3 . . ?
C49 N2 C40 115.4(2) . . ?
C40 N2 H2 122.3 . . ?
C49 N1 Tb1 127.75(17) . . ?
C49 N1 C54 125.7(2) . . ?
C54 N1 Tb1 106.54(16) . . ?
N3 C5 C2 128.4(2) . . ?
N4 C5 N3 120.1(2) . . ?
N4 C5 C2 111.5(2) . . ?
N4 C6 Tb2 116.50(17) . . ?
N4 C6 C11 119.7(2) . . ?
N4 C6 C7 119.4(2) . . ?
C11 C6 Tb2 76.58(15) . . ?
C11 C6 C7 120.8(2) . . ?
C7 C6 Tb2 77.71(15) . . ?
N2 C49 N1 120.8(2) . . ?
N2 C49 C50 111.1(2) . . ?
N1 C49 C50 128.0(2) . . ?
Tb2 C10 H10 120.0 . . ?
C9 C10 Tb2 75.25(16) . . ?
C9 C10 H10 119.6 . . ?
C11 C10 Tb2 76.18(16) . . ?
C11 C10 H10 119.6 . . ?
C11 C10 C9 120.8(3) . . ?
Tb2 C9 H9 117.8 . . ?
C10 C9 Tb2 75.78(16) . . ?
C10 C9 H9 120.1 . . ?
C8 C9 Tb2 77.11(16) . . ?
C8 C9 C10 119.8(3) . . ?
C8 C9 H9 120.1 . . ?
C21 C26 H26 119.5 . . ?
C25 C26 H26 119.5 . . ?
C25 C26 C21 121.1(3) . . ?
C6 C11 Tb2 74.10(15) . . ?
C6 C11 C15 118.6(2) . . ?
C10 C11 Tb2 75.06(16) . . ?
C10 C11 C6 118.5(3) . . ?
C10 C11 C15 122.9(3) . . ?
C15 C11 Tb2 120.51(18) . . ?
C42 C41 Tb1 75.23(15) . . ?
C42 C41 C40 118.5(2) . . ?
C42 C41 C46 122.6(3) . . ?
C40 C41 Tb1 73.95(14) . . ?
C40 C41 C46 118.9(2) . . ?
C46 C41 Tb1 122.11(17) . . ?
Tb1 C38 H38 119.7 . . ?
C39 C38 Tb1 77.10(15) . . ?
C39 C38 H38 119.6 . . ?
C39 C38 C37 120.7(3) . . ?
C37 C38 Tb1 74.52(15) . . ?
C37 C38 H38 119.6 . . ?
Tb1 C42 H42 121.1 . . ?
C41 C42 Tb1 76.22(15) . . ?
C41 C42 H42 119.3 . . ?
C37 C42 Tb1 74.50(15) . . ?
C37 C42 C41 121.4(3) . . ?
C37 C42 H42 119.3 . . ?
H4A C4 H4B 109.5 . . ?
H4A C4 H4C 109.5 . . ?
H4B C4 H4C 109.5 . . ?
C2 C4 H4A 109.5 . . ?
C2 C4 H4B 109.5 . . ?
C2 C4 H4C 109.5 . . ?
C26 C21 C22 119.0(3) . . ?
C26 C21 C19 119.6(2) . . ?
C22 C21 C19 121.4(2) . . ?
C24 C23 C22 118.7(3) . . ?
C24 C23 C27 119.9(2) . . ?
C22 C23 C27 121.4(2) . . ?
C6 C7 Tb2 73.08(15) . . ?
C6 C7 C12 118.9(2) . . ?
C8 C7 Tb2 75.28(16) . . ?
C8 C7 C6 118.2(3) . . ?
C8 C7 C12 122.9(3) . . ?
C12 C7 Tb2 121.97(18) . . ?
C23 C24 H24 119.2 . . ?
C25 C24 C23 121.5(3) . . ?
C25 C24 H24 119.2 . . ?
H1A C1 H1B 109.5 . . ?
H1A C1 H1C 109.5 . . ?
H1B C1 H1C 109.5 . . ?
C2 C1 H1A 109.5 . . ?
C2 C1 H1B 109.5 . . ?
C2 C1 H1C 109.5 . . ?
C4 C2 C5 107.3(2) . . ?
C1 C2 C5 117.6(2) . . ?
C1 C2 C4 107.8(2) . . ?
C1 C2 C3 107.9(2) . . ?
C3 C2 C5 108.4(2) . . ?
C3 C2 C4 107.5(2) . . ?
Tb2 C8 H8 121.2 . . ?
C9 C8 Tb2 74.37(16) . . ?
C9 C8 C7 121.7(3) . . ?
C9 C8 H8 119.1 . . ?
C7 C8 Tb2 76.42(16) . . ?
C7 C8 H8 119.1 . . ?
C38 C39 Tb1 74.36(16) . . ?
C38 C39 C40 119.0(3) . . ?
C38 C39 C43 122.8(3) . . ?
C40 C39 Tb1 73.33(15) . . ?
C40 C39 C43 118.2(2) . . ?
C43 C39 Tb1 123.24(17) . . ?
Tb1 C32 H32 115(3) . . ?
Tb2 C32 Tb1 110.92(11) . . ?
Tb2 C32 H32 134(3) . . ?
C31 C32 Tb1 69.67(15) . . ?
C31 C32 Tb2 79.94(16) . . ?
C31 C32 H32 116(3) . . ?
C33 C32 Tb1 69.63(15) . . ?
C33 C32 Tb2 74.04(16) . . ?
C33 C32 C31 118.5(2) . . ?
C33 C32 H32 122(3) . . ?
C21 C22 N3 119.4(2) . . ?
C21 C22 C23 119.9(2) . . ?
C23 C22 N3 120.4(2) . . ?
C11 C15 H15 107.5 . . ?
C11 C15 C16 109.9(2) . . ?
C11 C15 C17 113.5(2) . . ?
C16 C15 H15 107.5 . . ?
C17 C15 H15 107.5 . . ?
C17 C15 C16 110.6(3) . . ?
C2 C3 H3A 109.5 . . ?
C2 C3 H3B 109.5 . . ?
C2 C3 H3C 109.5 . . ?
H3A C3 H3B 109.5 . . ?
H3A C3 H3C 109.5 . . ?
H3B C3 H3C 109.5 . . ?
C23 C27 H27 107.1 . . ?
C23 C27 C28 112.5(2) . . ?
C23 C27 C29 113.0(2) . . ?
C28 C27 H27 107.1 . . ?
C29 C27 H27 107.1 . . ?
C29 C27 C28 109.6(3) . . ?
C21 C19 H19 107.3 . . ?
C21 C19 C18 112.4(2) . . ?
C21 C19 C20 113.8(2) . . ?
C18 C19 H19 107.3 . . ?
C18 C19 C20 108.5(2) . . ?
C20 C19 H19 107.3 . . ?
Tb1 C31 Tb2 108.04(10) . . ?
Tb1 C31 H31 139(2) . . ?
Tb2 C31 H31 113(2) . . ?
C32 C31 Tb1 76.52(16) . . ?
C32 C31 Tb2 66.38(15) . . ?
C32 C31 H31 117(2) . . ?
C30 C31 Tb1 76.75(17) . . ?
C30 C31 Tb2 72.51(16) . . ?
C30 C31 C32 119.8(2) . . ?
C30 C31 H31 119(2) . . ?
N2 C40 Tb1 116.94(16) . . ?
N2 C40 C41 119.5(2) . . ?
N2 C40 C39 120.4(3) . . ?
C41 C40 Tb1 76.58(14) . . ?
C39 C40 Tb1 77.54(15) . . ?
C39 C40 C41 120.1(2) . . ?
C39 C43 H43 107.5 . . ?
C39 C43 C44 113.9(3) . . ?
C39 C43 C45 109.7(2) . . ?
C44 C43 H43 107.5 . . ?
C44 C43 C45 110.4(3) . . ?
C45 C43 H43 107.5 . . ?
C51 C50 C49 108.2(2) . . ?
C51 C50 C52 108.0(3) . . ?
C52 C50 C49 106.8(2) . . ?
C53 C50 C49 117.2(2) . . ?
C53 C50 C51 107.3(3) . . ?
C53 C50 C52 109.0(2) . . ?
Tb1 C30 Tb2 106.17(10) . . ?
C31 C30 Tb1 69.71(16) . . ?
C31 C30 Tb2 74.84(15) . . ?
C31 C30 C36 120.1(3) . . ?
C31 C30 C35 119.7(2) . . ?
C36 C30 Tb1 127.41(19) . . ?
C36 C30 Tb2 126.4(2) . . ?
C35 C30 Tb1 75.68(17) . . ?
C35 C30 Tb2 69.50(16) . . ?
C35 C30 C36 120.1(3) . . ?
C30 C36 H36A 109.5 . . ?
C30 C36 H36B 109.5 . . ?
C30 C36 H36C 109.5 . . ?
H36A C36 H36B 109.5 . . ?
H36A C36 H36C 109.5 . . ?
H36B C36 H36C 109.5 . . ?
C50 C51 H51A 109.5 . . ?
C50 C51 H51B 109.5 . . ?
C50 C51 H51C 109.5 . . ?
H51A C51 H51B 109.5 . . ?
H51A C51 H51C 109.5 . . ?
H51B C51 H51C 109.5 . . ?
C19 C18 H18A 109.5 . . ?
C19 C18 H18B 109.5 . . ?
C19 C18 H18C 109.5 . . ?
H18A C18 H18B 109.5 . . ?
H18A C18 H18C 109.5 . . ?
H18B C18 H18C 109.5 . . ?
C26 C25 H25 120.1 . . ?
C24 C25 C26 119.8(3) . . ?
C24 C25 H25 120.1 . . ?
C41 C46 H46 107.6 . . ?
C41 C46 C47 113.3(3) . . ?
C41 C46 C48 109.4(2) . . ?
C47 C46 H46 107.6 . . ?
C47 C46 C48 111.1(3) . . ?
C48 C46 H46 107.6 . . ?
Tb1 C37 H37 117.5 . . ?
C38 C37 Tb1 76.61(15) . . ?
C38 C37 H37 120.0 . . ?
C42 C37 Tb1 76.77(15) . . ?
C42 C37 C38 120.1(3) . . ?
C42 C37 H37 120.0 . . ?
C54 C59 C63 122.0(4) . . ?
C54 C59 C0 119.9(3) . . ?
C58 C59 C54 119.2(3) . . ?
C58 C59 C63 117.7(4) . . ?
C58 C59 C0 119.4(3) . . ?
C59 C54 N1 119.3(3) . . ?
C55 C54 N1 121.0(3) . . ?
C55 C54 C59 119.2(3) . . ?
C46 C47 H47A 109.5 . . ?
C46 C47 H47B 109.5 . . ?
C46 C47 H47C 109.5 . . ?
H47A C47 H47B 109.5 . . ?
H47A C47 H47C 109.5 . . ?
H47B C47 H47C 109.5 . . ?
Tb1 C34 Tb2 110.17(11) . . ?
Tb1 C34 H34 131(2) . . ?
Tb2 C34 H34 119(2) . . ?
C35 C34 Tb1 80.06(16) . . ?
C35 C34 Tb2 69.53(16) . . ?
C35 C34 H34 115(2) . . ?
C33 C34 Tb1 73.84(16) . . ?
C33 C34 Tb2 69.06(16) . . ?
C33 C34 C35 118.3(3) . . ?
C33 C34 H34 124(2) . . ?
C55 C60 H60 107.8 . . ?
C61 C60 H60 107.8 . . ?
C61 C60 C55 112.4(3) . . ?
C61 C60 C62 109.1(3) . . ?
C62 C60 H60 107.8 . . ?
C62 C60 C55 111.8(3) . . ?
C50 C52 H52A 109.5 . . ?
C50 C52 H52B 109.5 . . ?
C50 C52 H52C 109.5 . . ?
H52A C52 H52B 109.5 . . ?
H52A C52 H52C 109.5 . . ?
H52B C52 H52C 109.5 . . ?
H69A C69 H69B 108.0 . . ?
C68 C69 H69A 109.4 . . ?
C68 C69 H69B 109.4 . . ?
C68 C69 C70 111.1(3) . . ?
C70 C69 H69A 109.4 . . ?
C70 C69 H69B 109.4 . . ?
C15 C16 H16A 109.5 . . ?
C15 C16 H16B 109.5 . . ?
C15 C16 H16C 109.5 . . ?
H16A C16 H16B 109.5 . . ?
H16A C16 H16C 109.5 . . ?
H16B C16 H16C 109.5 . . ?
C54 C55 C60 121.6(2) . . ?
C56 C55 C54 119.8(3) . . ?
C56 C55 C60 118.6(3) . . ?
C60 C61 H61A 109.5 . . ?
C60 C61 H61B 109.5 . . ?
C60 C61 H61C 109.5 . . ?
H61A C61 H61B 109.5 . . ?
H61A C61 H61C 109.5 . . ?
H61B C61 H61C 109.5 . . ?
Tb1 C35 H35 119(3) . . ?
Tb2 C35 Tb1 107.53(10) . . ?
Tb2 C35 H35 133(3) . . ?
C30 C35 Tb1 71.65(16) . . ?
C30 C35 Tb2 76.99(17) . . ?
C30 C35 C34 120.0(2) . . ?
C30 C35 H35 120(2) . . ?
C34 C35 Tb1 66.53(15) . . ?
C34 C35 Tb2 76.81(16) . . ?
C34 C35 H35 118(2) . . ?
C55 C56 H56 119.5 . . ?
C55 C56 C57 121.1(3) . . ?
C57 C56 H56 119.5 . . ?
C19 C20 H20A 109.5 . . ?
C19 C20 H20B 109.5 . . ?
C19 C20 H20C 109.5 . . ?
H20A C20 H20B 109.5 . . ?
H20A C20 H20C 109.5 . . ?
H20B C20 H20C 109.5 . . ?
C7 C12 H12 107.4 . . ?
C7 C12 C14 114.5(3) . . ?
C7 C12 C13 109.2(3) . . ?
C14 C12 H12 107.4 . . ?
C14 C12 C13 110.6(3) . . ?
C13 C12 H12 107.4 . . ?
C43 C44 H44A 109.5 . . ?
C43 C44 H44B 109.5 . . ?
C43 C44 H44C 109.5 . . ?
H44A C44 H44B 109.5 . . ?
H44A C44 H44C 109.5 . . ?
H44B C44 H44C 109.5 . . ?
C15 C17 H17A 109.5 . . ?
C15 C17 H17B 109.5 . . ?
C15 C17 H17C 109.5 . . ?
H17A C17 H17B 109.5 . . ?
H17A C17 H17C 109.5 . . ?
H17B C17 H17C 109.5 . . ?
C59 C58 H58 119.5 . . ?
C57 C58 C59 121.1(3) . . ?
C57 C58 H58 119.5 . . ?
C69 C68 H68A 108.6 . . ?
C69 C68 H68B 108.6 . . ?
C69 C68 C67 114.6(3) . . ?
H68A C68 H68B 107.6 . . ?
C67 C68 H68A 108.6 . . ?
C67 C68 H68B 108.6 . . ?
C27 C28 H28A 109.5 . . ?
C27 C28 H28B 109.5 . . ?
C27 C28 H28C 109.5 . . ?
H28A C28 H28B 109.5 . . ?
H28A C28 H28C 109.5 . . ?
H28B C28 H28C 109.5 . . ?
C46 C48 H48A 109.5 . . ?
C46 C48 H48B 109.5 . . ?
C46 C48 H48C 109.5 . . ?
H48A C48 H48B 109.5 . . ?
H48A C48 H48C 109.5 . . ?
H48B C48 H48C 109.5 . . ?
C12 C14 H14A 109.5 . . ?
C12 C14 H14B 109.5 . . ?
C12 C14 H14C 109.5 . . ?
H14A C14 H14B 109.5 . . ?
H14A C14 H14C 109.5 . . ?
H14B C14 H14C 109.5 . . ?
C50 C53 H53A 109.5 . . ?
C50 C53 H53B 109.5 . . ?
C50 C53 H53C 109.5 . . ?
H53A C53 H53B 109.5 . . ?
H53A C53 H53C 109.5 . . ?
H53B C53 H53C 109.5 . . ?
C27 C29 H29A 109.5 . . ?
C27 C29 H29B 109.5 . . ?
C27 C29 H29C 109.5 . . ?
H29A C29 H29B 109.5 . . ?
H29A C29 H29C 109.5 . . ?
H29B C29 H29C 109.5 . . ?
C56 C57 H57 120.2 . . ?
C58 C57 C56 119.6(3) . . ?
C58 C57 H57 120.2 . . ?
C43 C45 H45A 109.5 . . ?
C43 C45 H45B 109.5 . . ?
C43 C45 H45C 109.5 . . ?
H45A C45 H45B 109.5 . . ?
H45A C45 H45C 109.5 . . ?
H45B C45 H45C 109.5 . . ?
Tb1 C33 H33 124(3) . . ?
Tb2 C33 Tb1 112.86(11) . . ?
Tb2 C33 H33 123(3) . . ?
C32 C33 Tb1 76.70(16) . . ?
C32 C33 Tb2 71.18(16) . . ?
C32 C33 C34 121.0(2) . . ?
C32 C33 H33 120(3) . . ?
C34 C33 Tb1 71.53(15) . . ?
C34 C33 Tb2 77.28(17) . . ?
C34 C33 H33 119(3) . . ?
C12 C13 H13A 109.5 . . ?
C12 C13 H13B 109.5 . . ?
C12 C13 H13C 109.5 . . ?
H13A C13 H13B 109.5 . . ?
H13A C13 H13C 109.5 . . ?
H13B C13 H13C 109.5 . . ?
C68 C67 H67A 108.9 . . ?
C68 C67 H67B 108.9 . . ?
H67A C67 H67B 107.7 . . ?
C66 C67 C68 113.3(3) . . ?
C66 C67 H67A 108.9 . . ?
C66 C67 H67B 108.9 . . ?
C67 C66 H66A 109.5 . . ?
C67 C66 H66B 109.5 . . ?
C67 C66 H66C 109.5 . . ?
H66A C66 H66B 109.5 . . ?
H66A C66 H66C 109.5 . . ?
H66B C66 H66C 109.5 . . ?
C60 C62 H62A 109.5 . . ?
C60 C62 H62B 109.5 . . ?
C60 C62 H62C 109.5 . . ?
H62A C62 H62B 109.5 . . ?
H62A C62 H62C 109.5 . . ?
H62B C62 H62C 109.5 . . ?
C69 C70 H70A 109.5 . . ?
C69 C70 H70B 109.5 . . ?
C69 C70 H70C 109.5 . . ?
H70A C70 H70B 109.5 . . ?
H70A C70 H70C 109.5 . . ?
H70B C70 H70C 109.5 . . ?
H75A C75 H75B 109.5 . . ?
H75A C75 H75C 109.5 . . ?
H75B C75 H75C 109.5 . . ?
C74 C75 H75A 109.5 . . ?
C74 C75 H75B 109.5 . . ?
C74 C75 H75C 109.5 . . ?
H71A C71 H71B 109.5 . . ?
H71A C71 H71C 109.5 . . ?
H71B C71 H71C 109.5 . . ?
C72 C71 H71A 109.5 . . ?
C72 C71 H71B 109.5 . . ?
C72 C71 H71C 109.5 . . ?
C75 C74 H74A 109.1 . . ?
C75 C74 H74B 109.1 . . ?
H74A C74 H74B 107.9 . . ?
C73 C74 C75 112.4(4) . . ?
C73 C74 H74A 109.1 . . ?
C73 C74 H74B 109.1 . . ?
C59 C63 H63 107.2 . . ?
C64 C63 C59 107.6(7) . . ?
C64 C63 H63 107.2 . . ?
C65 C63 C59 118.4(6) . . ?
C65 C63 H63 107.2 . . ?
C65 C63 C64 108.7(6) . . ?
C74 C73 H73A 108.9 . . ?
C74 C73 H73B 108.9 . . ?
C74 C73 C72 113.3(4) . . ?
H73A C73 H73B 107.7 . . ?
C72 C73 H73A 108.9 . . ?
C72 C73 H73B 108.9 . . ?
C71 C72 C73 110.5(4) . . ?
C71 C72 H72A 109.5 . . ?
C71 C72 H72B 109.5 . . ?
C73 C72 H72A 109.5 . . ?
C73 C72 H72B 109.5 . . ?
H72A C72 H72B 108.1 . . ?
C63 C64 H64A 109.5 . . ?
C63 C64 H64B 109.5 . . ?
C63 C64 H64C 109.5 . . ?
H64A C64 H64B 109.5 . . ?
H64A C64 H64C 109.5 . . ?
H64B C64 H64C 109.5 . . ?
C63 C65 H65A 109.5 . . ?
C63 C65 H65B 109.5 . . ?
C63 C65 H65C 109.5 . . ?
H65A C65 H65B 109.5 . . ?
H65A C65 H65C 109.5 . . ?
H65B C65 H65C 109.5 . . ?
C59 C0 H0 108.3 . . ?
C59 C0 C2A 109.0(6) . . ?
C59 C0 C02B 113.3(6) . . ?
C2A C0 H0 108.3 . . ?
C2A C0 C02B 109.6(5) . . ?
C02B C0 H0 108.3 . . ?
C0 C2A H2AA 109.5 . . ?
C0 C2A H2AB 109.5 . . ?
C0 C2A H2AC 109.5 . . ?
H2AA C2A H2AB 109.5 . . ?
H2AA C2A H2AC 109.5 . . ?
H2AB C2A H2AC 109.5 . . ?
C0 C02B H02G 109.5 . . ?
C0 C02B H02H 109.5 . . ?
C0 C02B H02I 109.5 . . ?
H02G C02B H02H 109.5 . . ?
H02G C02B H02I 109.5 . . ?
H02H C02B H02I 109.5 . . ?

loop_
_geom_bond_atom_site_label_1
_geom_bond_atom_site_label_2
_geom_bond_distance
_geom_bond_site_symmetry_2
_geom_bond_publ_flag
Tb1 N1 2.469(2) . ?
Tb1 C41 2.833(3) . ?
Tb1 C38 2.818(3) . ?
Tb1 C42 2.821(2) . ?
Tb1 C32 2.561(3) . ?
Tb1 C31 2.470(3) . ?
Tb1 C40 2.799(2) . ?
Tb1 C30 2.563(3) . ?
Tb1 C37 2.792(3) . ?
Tb1 C34 2.436(3) . ?
Tb1 C35 2.616(3) . ?
Tb1 C33 2.467(3) . ?
Tb2 N3 2.463(2) . ?
Tb2 C6 2.798(3) . ?
Tb2 C10 2.815(3) . ?
Tb2 C9 2.808(3) . ?
Tb2 C11 2.829(3) . ?
Tb2 C8 2.843(3) . ?
Tb2 C32 2.422(3) . ?
Tb2 C31 2.603(3) . ?
Tb2 C30 2.572(3) . ?
Tb2 C34 2.569(3) . ?
Tb2 C35 2.472(3) . ?
Tb2 C33 2.460(3) . ?
N3 C5 1.360(3) . ?
N3 C22 1.424(3) . ?
N4 H4 0.8800 . ?
N4 C5 1.315(4) . ?
N4 C6 1.388(3) . ?
N2 H2 0.8800 . ?
N2 C49 1.315(4) . ?
N2 C40 1.387(3) . ?
N1 C49 1.364(4) . ?
N1 C54 1.425(3) . ?
C5 C2 1.556(4) . ?
C6 C11 1.425(4) . ?
C6 C7 1.427(4) . ?
C49 C50 1.557(4) . ?
C10 H10 0.9500 . ?
C10 C9 1.407(4) . ?
C10 C11 1.402(4) . ?
C9 H9 0.9500 . ?
C9 C8 1.392(4) . ?
C26 H26 0.9500 . ?
C26 C21 1.397(4) . ?
C26 C25 1.382(4) . ?
C11 C15 1.520(4) . ?
C41 C42 1.394(4) . ?
C41 C40 1.433(4) . ?
C41 C46 1.515(4) . ?
C38 H38 0.9500 . ?
C38 C39 1.398(4) . ?
C38 C37 1.399(4) . ?
C42 H42 0.9500 . ?
C42 C37 1.393(4) . ?
C4 H4A 0.9800 . ?
C4 H4B 0.9800 . ?
C4 H4C 0.9800 . ?
C4 C2 1.540(4) . ?
C21 C22 1.412(4) . ?
C21 C19 1.523(4) . ?
C23 C24 1.393(4) . ?
C23 C22 1.417(4) . ?
C23 C27 1.524(4) . ?
C7 C8 1.394(4) . ?
C7 C12 1.512(4) . ?
C24 H24 0.9500 . ?
C24 C25 1.382(4) . ?
C1 H1A 0.9800 . ?
C1 H1B 0.9800 . ?
C1 H1C 0.9800 . ?
C1 C2 1.535(4) . ?
C2 C3 1.537(4) . ?
C8 H8 0.9500 . ?
C39 C40 1.422(4) . ?
C39 C43 1.519(4) . ?
C32 C31 1.466(4) . ?
C32 C33 1.459(4) . ?
C32 H32 0.94(5) . ?
C15 H15 1.0000 . ?
C15 C16 1.538(4) . ?
C15 C17 1.524(4) . ?
C3 H3A 0.9800 . ?
C3 H3B 0.9800 . ?
C3 H3C 0.9800 . ?
C27 H27 1.0000 . ?
C27 C28 1.533(4) . ?
C27 C29 1.527(4) . ?
C19 H19 1.0000 . ?
C19 C18 1.525(4) . ?
C19 C20 1.526(4) . ?
C31 C30 1.455(4) . ?
C31 H31 0.93(4) . ?
C43 H43 1.0000 . ?
C43 C44 1.531(4) . ?
C43 C45 1.538(4) . ?
C50 C51 1.540(4) . ?
C50 C52 1.543(4) . ?
C50 C53 1.535(4) . ?
C30 C36 1.513(4) . ?
C30 C35 1.457(4) . ?
C36 H36A 0.9800 . ?
C36 H36B 0.9800 . ?
C36 H36C 0.9800 . ?
C51 H51A 0.9800 . ?
C51 H51B 0.9800 . ?
C51 H51C 0.9800 . ?
C18 H18A 0.9800 . ?
C18 H18B 0.9800 . ?
C18 H18C 0.9800 . ?
C25 H25 0.9500 . ?
C46 H46 1.0000 . ?
C46 C47 1.525(4) . ?
C46 C48 1.540(4) . ?
C37 H37 0.9500 . ?
C59 C54 1.417(4) . ?
C59 C58 1.395(4) . ?
C59 C63 1.577(9) . ?
C59 C0 1.508(7) . ?
C54 C55 1.410(4) . ?
C47 H47A 0.9800 . ?
C47 H47B 0.9800 . ?
C47 H47C 0.9800 . ?
C34 C35 1.463(4) . ?
C34 C33 1.460(4) . ?
C34 H34 0.94(4) . ?
C60 H60 1.0000 . ?
C60 C55 1.537(4) . ?
C60 C61 1.531(4) . ?
C60 C62 1.534(5) . ?
C52 H52A 0.9800 . ?
C52 H52B 0.9800 . ?
C52 H52C 0.9800 . ?
C69 H69A 0.9900 . ?
C69 H69B 0.9900 . ?
C69 C68 1.515(4) . ?
C69 C70 1.524(5) . ?
C16 H16A 0.9800 . ?
C16 H16B 0.9800 . ?
C16 H16C 0.9800 . ?
C55 C56 1.380(4) . ?
C61 H61A 0.9800 . ?
C61 H61B 0.9800 . ?
C61 H61C 0.9800 . ?
C35 H35 0.90(4) . ?
C56 H56 0.9500 . ?
C56 C57 1.392(5) . ?
C20 H20A 0.9800 . ?
C20 H20B 0.9800 . ?
C20 H20C 0.9800 . ?
C12 H12 1.0000 . ?
C12 C14 1.527(4) . ?
C12 C13 1.535(4) . ?
C44 H44A 0.9800 . ?
C44 H44B 0.9800 . ?
C44 H44C 0.9800 . ?
C17 H17A 0.9800 . ?
C17 H17B 0.9800 . ?
C17 H17C 0.9800 . ?
C58 H58 0.9500 . ?
C58 C57 1.381(5) . ?
C68 H68A 0.9900 . ?
C68 H68B 0.9900 . ?
C68 C67 1.527(5) . ?
C28 H28A 0.9800 . ?
C28 H28B 0.9800 . ?
C28 H28C 0.9800 . ?
C48 H48A 0.9800 . ?
C48 H48B 0.9800 . ?
C48 H48C 0.9800 . ?
C14 H14A 0.9800 . ?
C14 H14B 0.9800 . ?
C14 H14C 0.9800 . ?
C53 H53A 0.9800 . ?
C53 H53B 0.9800 . ?
C53 H53C 0.9800 . ?
C29 H29A 0.9800 . ?
C29 H29B 0.9800 . ?
C29 H29C 0.9800 . ?
C57 H57 0.9500 . ?
C45 H45A 0.9800 . ?
C45 H45B 0.9800 . ?
C45 H45C 0.9800 . ?
C33 H33 0.97(5) . ?
C13 H13A 0.9800 . ?
C13 H13B 0.9800 . ?
C13 H13C 0.9800 . ?
C67 H67A 0.9900 . ?
C67 H67B 0.9900 . ?
C67 C66 1.513(5) . ?
C66 H66A 0.9800 . ?
C66 H66B 0.9800 . ?
C66 H66C 0.9800 . ?
C62 H62A 0.9800 . ?
C62 H62B 0.9800 . ?
C62 H62C 0.9800 . ?
C70 H70A 0.9800 . ?
C70 H70B 0.9800 . ?
C70 H70C 0.9800 . ?
C75 H75A 0.9800 . ?
C75 H75B 0.9800 . ?
C75 H75C 0.9800 . ?
C75 C74 1.514(7) . ?
C71 H71A 0.9800 . ?
C71 H71B 0.9800 . ?
C71 H71C 0.9800 . ?
C71 C72 1.505(8) . ?
C74 H74A 0.9900 . ?
C74 H74B 0.9900 . ?
C74 C73 1.509(7) . ?
C63 H63 1.0000 . ?
C63 C64 1.551(11) . ?
C63 C65 1.515(11) . ?
C73 H73A 0.9900 . ?
C73 H73B 0.9900 . ?
C73 C72 1.543(7) . ?
C72 H72A 0.9900 . ?
C72 H72B 0.9900 . ?
C64 H64A 0.9800 . ?
C64 H64B 0.9800 . ?
C64 H64C 0.9800 . ?
C65 H65A 0.9800 . ?
C65 H65B 0.9800 . ?
C65 H65C 0.9800 . ?
C0 H0 1.0000 . ?
C0 C2A 1.528(10) . ?
C0 C02B 1.539(9) . ?
C2A H2AA 0.9800 . ?
C2A H2AB 0.9800 . ?
C2A H2AC 0.9800 . ?
C02B H02G 0.9800 . ?
C02B H02H 0.9800 . ?
C02B H02I 0.9800 . ?

loop_
_geom_torsion_atom_site_label_1
_geom_torsion_atom_site_label_2
_geom_torsion_atom_site_label_3
_geom_torsion_atom_site_label_4
_geom_torsion
_geom_torsion_site_symmetry_1
_geom_torsion_site_symmetry_2
_geom_torsion_site_symmetry_3
_geom_torsion_site_symmetry_4
_geom_torsion_publ_flag
Tb1 N1 C49 N2 -0.8(4) . . . . ?
Tb1 N1 C49 C50 177.0(2) . . . . ?
Tb1 N1 C54 C59 81.3(3) . . . . ?
Tb1 N1 C54 C55 -91.1(3) . . . . ?
Tb1 C41 C42 C37 -61.9(2) . . . . ?
Tb1 C41 C40 N2 -113.6(2) . . . . ?
Tb1 C41 C40 C39 66.8(2) . . . . ?
Tb1 C41 C46 C47 -73.7(3) . . . . ?
Tb1 C41 C46 C48 161.8(2) . . . . ?
Tb1 C38 C39 C40 -60.3(2) . . . . ?
Tb1 C38 C39 C43 119.8(2) . . . . ?
Tb1 C38 C37 C42 65.8(2) . . . . ?
Tb1 C42 C37 C38 -65.7(2) . . . . ?
Tb1 C39 C40 N2 114.1(2) . . . . ?
Tb1 C39 C40 C41 -66.3(2) . . . . ?
Tb1 C39 C43 C44 77.0(3) . . . . ?
Tb1 C39 C43 C45 -158.7(2) . . . . ?
Tb1 C32 C31 Tb2 116.90(8) . . . . ?
Tb1 C32 C31 C30 65.9(2) . . . . ?
Tb1 C32 C33 Tb2 -120.15(8) . . . . ?
Tb1 C32 C33 C34 -58.6(2) . . . . ?
Tb1 C31 C30 Tb2 114.07(8) . . . . ?
Tb1 C31 C30 C36 -122.3(3) . . . . ?
Tb1 C31 C30 C35 59.0(2) . . . . ?
Tb1 C30 C35 Tb2 113.73(8) . . . . ?
Tb1 C30 C35 C34 47.5(2) . . . . ?
Tb1 C34 C35 Tb2 -116.04(8) . . . . ?
Tb1 C34 C35 C30 -49.7(2) . . . . ?
Tb1 C34 C33 Tb2 119.68(8) . . . . ?
Tb1 C34 C33 C32 61.1(2) . . . . ?
Tb2 N3 C5 N4 0.4(4) . . . . ?
Tb2 N3 C5 C2 -179.08(19) . . . . ?
Tb2 N3 C22 C21 -78.7(2) . . . . ?
Tb2 N3 C22 C23 95.2(2) . . . . ?
Tb2 C6 C11 C10 62.7(2) . . . . ?
Tb2 C6 C11 C15 -116.5(2) . . . . ?
Tb2 C6 C7 C8 -62.3(2) . . . . ?
Tb2 C6 C7 C12 117.7(2) . . . . ?
Tb2 C10 C9 C8 65.8(2) . . . . ?
Tb2 C10 C11 C6 -62.2(2) . . . . ?
Tb2 C10 C11 C15 117.0(3) . . . . ?
Tb2 C9 C8 C7 62.6(3) . . . . ?
Tb2 C11 C15 C16 -158.26(18) . . . . ?
Tb2 C11 C15 C17 77.3(3) . . . . ?
Tb2 C7 C8 C9 -61.6(3) . . . . ?
Tb2 C7 C12 C14 -73.2(3) . . . . ?
Tb2 C7 C12 C13 162.2(2) . . . . ?
Tb2 C32 C31 Tb1 -116.90(8) . . . . ?
Tb2 C32 C31 C30 -51.0(2) . . . . ?
Tb2 C32 C33 Tb1 120.15(8) . . . . ?
Tb2 C32 C33 C34 61.6(2) . . . . ?
Tb2 C31 C30 Tb1 -114.07(8) . . . . ?
Tb2 C31 C30 C36 123.6(3) . . . . ?
Tb2 C31 C30 C35 -55.1(2) . . . . ?
Tb2 C30 C35 Tb1 -113.73(8) . . . . ?
Tb2 C30 C35 C34 -66.2(2) . . . . ?
Tb2 C34 C35 Tb1 116.04(8) . . . . ?
Tb2 C34 C35 C30 66.3(2) . . . . ?
Tb2 C34 C33 Tb1 -119.68(9) . . . . ?
Tb2 C34 C33 C32 -58.6(2) . . . . ?
N3 C5 C2 C4 -127.6(3) . . . . ?
N3 C5 C2 C1 -6.0(4) . . . . ?
N3 C5 C2 C3 116.6(3) . . . . ?
N4 C5 C2 C4 52.9(3) . . . . ?
N4 C5 C2 C1 174.4(2) . . . . ?
N4 C5 C2 C3 -62.9(3) . . . . ?
N4 C6 C11 Tb2 113.1(2) . . . . ?
N4 C6 C11 C10 175.7(2) . . . . ?
N4 C6 C11 C15 -3.4(4) . . . . ?
N4 C6 C7 Tb2 -113.7(2) . . . . ?
N4 C6 C7 C8 -176.0(2) . . . . ?
N4 C6 C7 C12 4.0(4) . . . . ?
N2 C49 C50 C51 -50.3(3) . . . . ?
N2 C49 C50 C52 65.8(3) . . . . ?
N2 C49 C50 C53 -171.6(3) . . . . ?
N1 C49 C50 C51 131.7(3) . . . . ?
N1 C49 C50 C52 -112.2(3) . . . . ?
N1 C49 C50 C53 10.4(4) . . . . ?
N1 C54 C55 C60 -10.8(4) . . . . ?
N1 C54 C55 C56 169.4(3) . . . . ?
C5 N3 C22 C21 102.3(3) . . . . ?
C5 N3 C22 C23 -83.8(3) . . . . ?
C5 N4 C6 Tb2 -4.6(3) . . . . ?
C5 N4 C6 C11 -93.8(3) . . . . ?
C5 N4 C6 C7 85.9(3) . . . . ?
C6 N4 C5 N3 3.1(4) . . . . ?
C6 N4 C5 C2 -177.3(2) . . . . ?
C6 C11 C15 C16 -70.6(3) . . . . ?
C6 C11 C15 C17 165.0(3) . . . . ?
C6 C7 C8 Tb2 61.2(2) . . . . ?
C6 C7 C8 C9 -0.5(4) . . . . ?
C6 C7 C12 C14 -160.5(3) . . . . ?
C6 C7 C12 C13 74.9(3) . . . . ?
C49 N2 C40 Tb1 2.3(3) . . . . ?
C49 N2 C40 C41 91.6(3) . . . . ?
C49 N2 C40 C39 -88.7(3) . . . . ?
C49 N1 C54 C59 -98.6(3) . . . . ?
C49 N1 C54 C55 89.0(3) . . . . ?
C10 C9 C8 Tb2 -65.1(2) . . . . ?
C10 C9 C8 C7 -2.5(4) . . . . ?
C10 C11 C15 C16 110.3(3) . . . . ?
C10 C11 C15 C17 -14.1(4) . . . . ?
C9 C10 C11 Tb2 63.1(2) . . . . ?
C9 C10 C11 C6 1.0(4) . . . . ?
C9 C10 C11 C15 -179.9(3) . . . . ?
C26 C21 C22 N3 177.0(2) . . . . ?
C26 C21 C22 C23 3.1(4) . . . . ?
C26 C21 C19 C18 87.8(3) . . . . ?
C26 C21 C19 C20 -35.9(4) . . . . ?
C11 C6 C7 Tb2 66.0(2) . . . . ?
C11 C6 C7 C8 3.7(4) . . . . ?
C11 C6 C7 C12 -176.3(2) . . . . ?
C11 C10 C9 Tb2 -63.6(2) . . . . ?
C11 C10 C9 C8 2.2(4) . . . . ?
C41 C42 C37 Tb1 62.7(2) . . . . ?
C41 C42 C37 C38 -3.0(4) . . . . ?
C38 C39 C40 Tb1 60.8(2) . . . . ?
C38 C39 C40 N2 174.9(2) . . . . ?
C38 C39 C40 C41 -5.4(4) . . . . ?
C38 C39 C43 C44 -15.2(4) . . . . ?
C38 C39 C43 C45 109.1(3) . . . . ?
C42 C41 C40 Tb1 -62.7(2) . . . . ?
C42 C41 C40 N2 -176.3(2) . . . . ?
C42 C41 C40 C39 4.0(4) . . . . ?
C42 C41 C46 C47 18.9(4) . . . . ?
C42 C41 C46 C48 -105.7(3) . . . . ?
C21 C26 C25 C24 0.3(5) . . . . ?
C23 C24 C25 C26 1.5(5) . . . . ?
C7 C6 C11 Tb2 -66.6(2) . . . . ?
C7 C6 C11 C10 -3.9(4) . . . . ?
C7 C6 C11 C15 176.9(2) . . . . ?
C24 C23 C22 N3 -175.2(2) . . . . ?
C24 C23 C22 C21 -1.3(4) . . . . ?
C24 C23 C27 C28 -35.4(4) . . . . ?
C24 C23 C27 C29 89.4(3) . . . . ?
C8 C7 C12 C14 19.5(4) . . . . ?
C8 C7 C12 C13 -105.2(3) . . . . ?
C39 C38 C37 Tb1 -64.3(2) . . . . ?
C39 C38 C37 C42 1.5(4) . . . . ?
C32 C31 C30 Tb1 -65.7(2) . . . . ?
C32 C31 C30 Tb2 48.3(2) . . . . ?
C32 C31 C30 C36 172.0(3) . . . . ?
C32 C31 C30 C35 -6.7(4) . . . . ?
C22 N3 C5 N4 179.2(2) . . . . ?
C22 N3 C5 C2 -0.3(4) . . . . ?
C22 C21 C19 C18 -91.9(3) . . . . ?
C22 C21 C19 C20 144.4(3) . . . . ?
C22 C23 C24 C25 -1.0(4) . . . . ?
C22 C23 C27 C28 141.5(3) . . . . ?
C22 C23 C27 C29 -93.7(3) . . . . ?
C27 C23 C24 C25 176.0(3) . . . . ?
C27 C23 C22 N3 7.8(4) . . . . ?
C27 C23 C22 C21 -178.3(2) . . . . ?
C19 C21 C22 N3 -3.3(4) . . . . ?
C19 C21 C22 C23 -177.2(2) . . . . ?
C31 C32 C33 Tb1 51.4(2) . . . . ?
C31 C32 C33 Tb2 -68.8(2) . . . . ?
C31 C32 C33 C34 -7.2(4) . . . . ?
C31 C30 C35 Tb1 -56.1(2) . . . . ?
C31 C30 C35 Tb2 57.6(2) . . . . ?
C31 C30 C35 C34 -8.6(4) . . . . ?
C40 N2 C49 N1 -1.2(4) . . . . ?
C40 N2 C49 C50 -179.3(2) . . . . ?
C40 C41 C42 Tb1 62.1(2) . . . . ?
C40 C41 C42 C37 0.2(4) . . . . ?
C40 C41 C46 C47 -162.1(3) . . . . ?
C40 C41 C46 C48 73.3(3) . . . . ?
C40 C39 C43 C44 164.8(3) . . . . ?
C40 C39 C43 C45 -70.8(3) . . . . ?
C43 C39 C40 Tb1 -119.3(2) . . . . ?
C43 C39 C40 N2 -5.2(4) . . . . ?
C43 C39 C40 C41 174.5(2) . . . . ?
C36 C30 C35 Tb1 125.2(3) . . . . ?
C36 C30 C35 Tb2 -121.0(3) . . . . ?
C36 C30 C35 C34 172.7(3) . . . . ?
C25 C26 C21 C22 -2.6(4) . . . . ?
C25 C26 C21 C19 177.7(3) . . . . ?
C46 C41 C42 Tb1 -118.9(2) . . . . ?
C46 C41 C42 C37 179.2(2) . . . . ?
C46 C41 C40 Tb1 118.2(2) . . . . ?
C46 C41 C40 N2 4.6(4) . . . . ?
C46 C41 C40 C39 -175.0(2) . . . . ?
C37 C38 C39 Tb1 63.0(2) . . . . ?
C37 C38 C39 C40 2.7(4) . . . . ?
C37 C38 C39 C43 -177.3(2) . . . . ?
C59 C54 C55 C60 176.7(3) . . . . ?
C59 C54 C55 C56 -3.0(4) . . . . ?
C59 C58 C57 C56 -1.0(5) . . . . ?
C54 N1 C49 N2 179.1(3) . . . . ?
C54 N1 C49 C50 -3.1(4) . . . . ?
C54 C59 C58 C57 0.4(5) . . . . ?
C54 C59 C63 C64 89.2(6) . . . . ?
C54 C59 C63 C65 -147.2(6) . . . . ?
C54 C59 C0 C2A -115.0(6) . . . . ?
C54 C59 C0 C02B 122.6(5) . . . . ?
C54 C55 C56 C57 2.4(5) . . . . ?
C60 C55 C56 C57 -177.3(3) . . . . ?
C69 C68 C67 C66 69.3(4) . . . . ?
C55 C56 C57 C58 -0.4(5) . . . . ?
C61 C60 C55 C54 -127.9(3) . . . . ?
C61 C60 C55 C56 51.9(4) . . . . ?
C35 C34 C33 Tb1 -68.9(2) . . . . ?
C35 C34 C33 Tb2 50.8(2) . . . . ?
C35 C34 C33 C32 -7.8(4) . . . . ?
C12 C7 C8 Tb2 -118.8(3) . . . . ?
C12 C7 C8 C9 179.6(3) . . . . ?
C58 C59 C54 N1 -170.9(3) . . . . ?
C58 C59 C54 C55 1.6(4) . . . . ?
C58 C59 C63 C64 -102.8(6) . . . . ?
C58 C59 C63 C65 20.8(10) . . . . ?
C58 C59 C0 C2A 78.9(7) . . . . ?
C58 C59 C0 C02B -43.5(8) . . . . ?
C33 C32 C31 Tb1 -51.4(2) . . . . ?
C33 C32 C31 Tb2 65.5(2) . . . . ?
C33 C32 C31 C30 14.5(4) . . . . ?
C33 C34 C35 Tb1 65.4(2) . . . . ?
C33 C34 C35 Tb2 -50.6(2) . . . . ?
C33 C34 C35 C30 15.7(4) . . . . ?
C62 C60 C55 C54 108.9(3) . . . . ?
C62 C60 C55 C56 -71.3(4) . . . . ?
C70 C69 C68 C67 179.3(3) . . . . ?
C75 C74 C73 C72 -175.7(4) . . . . ?
C74 C73 C72 C71 177.1(4) . . . . ?
C63 C59 C54 N1 -3.0(6) . . . . ?
C63 C59 C54 C55 169.5(5) . . . . ?
C63 C59 C58 C57 -168.0(5) . . . . ?
C0 C59 C54 N1 22.9(6) . . . . ?
C0 C59 C54 C55 -164.5(5) . . . . ?
C0 C59 C58 C57 166.6(5) . . . . ?
